data_4123134
loop_
_publ_author_name
'Movsisyan, Levon D.'
'Peeks, Martin D.'
'Greetham, Gregory M.'
'Towrie, Michael'
'Thompson, Amber L.'
'Parker, Anthony W.'
'Anderson, Harry L.'

_publ_section_title
;
 Photophysics of Threaded sp-Carbon Chains: The Polyyne is a Sink for
 Singlet and Triplet Excitation.
;
_journal_name_full 'Journal of the American Chemical Society'
_journal_page_first 141218154756006
_journal_paper_doi 10.1021/ja510663z
_journal_year 2014
_chemical_formula_moiety 'C98 H126, C45 H42 Cl N2 O7 Re'
_chemical_formula_sum 'C143 H168 Cl N2 O7 Re'
_chemical_formula_weight 2248.58
_chemical_melting_point ?
_space_group_IT_number 14
_symmetry_cell_setting monoclinic
_symmetry_space_group_name_Hall '-P 2yn'
_symmetry_space_group_name_H-M 'P 1 21/n 1'
_atom_sites_solution_hydrogens difmap
_atom_sites_solution_primary other
_audit_creation_date 14-06-23
_audit_creation_method CRYSTALS_ver_14.40
_cell_angle_alpha 90
_cell_angle_beta 106.7428(8)
_cell_angle_gamma 90
_cell_formula_units_Z 4
_cell_length_a 26.3893(2)
_cell_length_b 13.8656(1)
_cell_length_c 39.2076(3)
_cell_measurement_reflns_used 79601
_cell_measurement_temperature 100
_cell_measurement_theta_max 32
_cell_measurement_theta_min 2
_cell_volume 13738.03(19)
_computing_cell_refinement 'CrysAlis, (Oxford Diffraction, 2002)'
_computing_data_collection 'CrystalClear-SM Expert 2.0 r4 (Rigaku, 2009)'
_computing_data_reduction 'CrysAlis, (Oxford Diffraction, 2002)'
_computing_molecular_graphics 'CAMERON (Watkin et al., 1996)'
_computing_publication_material 'CRYSTALS (Betteridge et al., 2003)'
_computing_structure_refinement 'CRYSTALS (Betteridge et al., 2003)'
_computing_structure_solution 'Superflip (Palatinus & Chapuis, 2007)'
_diffrn_ambient_temperature 100
_diffrn_detector CCD
_diffrn_measured_fraction_theta_full 0.983
_diffrn_measured_fraction_theta_max 0.917
_diffrn_measurement_device 'CrystalLogic Kappa (3 circle)'
_diffrn_measurement_device_type 'Rigaku Saturn724+ (2x2 bin mode)'
_diffrn_measurement_method 'profile data from \w-scans'
_diffrn_radiation_monochromator Synchrotron
_diffrn_radiation_type Synchrotron
_diffrn_radiation_wavelength 0.68890
_diffrn_reflns_av_R_equivalents 0.062
_diffrn_reflns_limit_h_max 38
_diffrn_reflns_limit_h_min -40
_diffrn_reflns_limit_k_max 20
_diffrn_reflns_limit_k_min 0
_diffrn_reflns_limit_l_max 57
_diffrn_reflns_limit_l_min 0
_diffrn_reflns_number 295913
_diffrn_reflns_theta_full 25.008
_diffrn_reflns_theta_max 32.062
_diffrn_reflns_theta_min 1.545
_diffrn_source Synchrotron
_diffrn_standards_number 0
_exptl_absorpt_coefficient_mu 0.955
_exptl_absorpt_correction_T_max 1.00
_exptl_absorpt_correction_T_min 0.72
_exptl_absorpt_correction_type multi-scan
_exptl_absorpt_process_details 'CrysAlis, (Oxford Diffraction, 2002)'
_exptl_crystal_colour clear_pale_yellow
_exptl_crystal_density_diffrn 1.087
_exptl_crystal_density_meas ?
_exptl_crystal_density_method 'not measured'
_exptl_crystal_description lath
_exptl_crystal_F_000 4752
_exptl_crystal_size_max 0.500
_exptl_crystal_size_mid 0.100
_exptl_crystal_size_min 0.005
_platon_squeeze_details
;
The discrete Fourier transform of the void region were treated as 
contributions to the A and B parts of the calculated structure factors.
;
_refine_diff_density_max 2.46
_refine_diff_density_min -2.10
_refine_ls_extinction_method None
_refine_ls_goodness_of_fit_ref 1.0000
_refine_ls_hydrogen_treatment constr
_refine_ls_matrix_type full
_refine_ls_number_parameters 1498
_refine_ls_number_reflns 39970
_refine_ls_number_restraints 787
_refine_ls_R_factor_all 0.0791
_refine_ls_R_factor_gt 0.0669
_refine_ls_shift/su_max 0.0019245
_refine_ls_shift/su_mean 0.0000329
_refine_ls_structure_factor_coef Fsqd
_refine_ls_weighting_details
;
 Method, part 1, Chebychev polynomial, (Watkin, 1994, Prince, 1982) 
 [weight] = 1.0/[A~0~*T~0~(x)+A~1~*T~1~(x) ... +A~n-1~]*T~n-1~(x)] 
 where A~i~ are the Chebychev coefficients listed below and x= Fcalc/Fmax 
 Method = Robust Weighting (Prince, 1982) 
 W = [weight] * [1-(deltaF/6*sigmaF)^2^]^2^ 
 A~i~ are: 
 0.224E+04 0.344E+04 0.205E+04 910. 274. 
;
_refine_ls_weighting_scheme calc
_refine_ls_wR_factor_all 0.1309
_refine_ls_wR_factor_gt 0.1257
_refine_ls_wR_factor_ref 0.1309
_reflns_limit_h_max 38
_reflns_limit_h_min -40
_reflns_limit_k_max 20
_reflns_limit_k_min 0
_reflns_limit_l_max 57
_reflns_limit_l_min 0
_reflns_number_gt 33214
_reflns_number_total 48329
_reflns_threshold_expression I>2.0\s(I)
_oxford_diffrn_Wilson_B_factor 2.20
_oxford_diffrn_Wilson_scale 0.34
_oxford_refine_ls_r_factor_ref 0.0791
_oxford_refine_ls_scale 1.883(4)
_oxford_reflns_number_all 39970
_oxford_reflns_threshold_expression_ref I>-3.0\s(I)
_oxford_structure_analysis_title DIA0164
_cod_data_source_file ja510663z_si_002.cif
_cod_data_source_block H-M-Re
_cod_depositor_comments
;
The following automatic conversions were performed:

'_chemical_melting_point' value 'not measured' was changed to '?' -
the value is undefined or not given.

'_atom_sites_solution_primary'
value 'Other' changed to 'other' according to
/home/saulius/struct/COD-crude-data--automatic-downloads/rss-feeds/ACS/lib/dictionaries/cif_core.dic
dictionary named 'cif_core.dic' version 2.4.2 from 2011-04-26.

Automatic conversion script
Id: cif_fix_values 2935 2014-11-11 08:27:57Z andrius 

The following automatic conversions were performed:

'_exptl_crystal_density_meas' value 'not measured' was changed to '?'
- the value is perceived as not measured.

Automatic conversion script
Id: cif_fix_values 3008 2015-01-20 13:52:24Z robertas 
;
_cod_original_sg_symbol_H-M 'P 21/n '
_cod_original_formula_sum 'C143 H168 Cl1 N2 O7 Re1'
_cod_database_code 4123134

loop_
_symmetry_equiv_pos_as_xyz
x,y,z
-x,-y,-z
x+1/2,-y+1/2,z+1/2
-x+1/2,y+1/2,-z+1/2

loop_
_atom_site_label
_atom_site_type_symbol
_atom_site_fract_x
_atom_site_fract_y
_atom_site_fract_z
_atom_site_U_iso_or_equiv
_atom_site_occupancy
_atom_site_adp_type
_atom_site_refinement_flags_posn
_atom_site_refinement_flags_occupancy
_atom_site_disorder_assembly
_atom_site_disorder_group
Re1 Re 0.087394(6) 0.732915(11) 0.570589(4) 0.0307 1.0000 Uani . . . .
Cl1 Cl 0.07933(4) 0.75991(8) 0.50649(2) 0.0407 1.0000 Uani . . . .
C1 C 0.00097(13) 0.6108(3) 0.75122(9) 0.0302 1.0000 Uani . . . .
C2 C 0.04507(14) 0.5914(3) 0.73589(9) 0.0331 1.0000 Uani . . . .
C3 C 0.08089(15) 0.5713(3) 0.72393(10) 0.0347 1.0000 Uani . . . .
C4 C 0.12029(14) 0.5490(3) 0.70888(9) 0.0338 1.0000 Uani . . . .
C5 C 0.15333(15) 0.5335(3) 0.69351(10) 0.0361 1.0000 Uani . . . .
C6 C 0.18563(15) 0.5246(3) 0.67225(10) 0.0384 1.0000 Uani . . . .
C7 C 0.21060(15) 0.5218(3) 0.65072(10) 0.0393 1.0000 Uani . . . .
C8 C 0.23570(16) 0.5246(3) 0.62495(11) 0.0422 1.0000 Uani . . . .
C9 C 0.25487(16) 0.5304(3) 0.60038(10) 0.0417 1.0000 Uani . . . .
C10 C 0.27354(16) 0.5374(3) 0.57147(11) 0.0410 1.0000 Uani . . . .
C11 C 0.28779(16) 0.5444(3) 0.54485(10) 0.0386 1.0000 Uani . . . .
C12 C 0.30144(15) 0.5484(3) 0.51367(10) 0.0365 1.0000 Uani . . . .
C13 C 0.31275(15) 0.5477(3) 0.48624(10) 0.0332 1.0000 Uani . . . .
C14 C 0.32533(14) 0.5424(3) 0.45166(9) 0.0312 1.0000 Uani . . . .
C21 C 0.02550(13) 0.6243(3) 0.79221(9) 0.0289 1.0000 Uani . . . .
C22 C 0.06814(13) 0.6878(3) 0.80464(9) 0.0298 1.0000 Uani . . . .
C23 C 0.09013(13) 0.7044(3) 0.84109(9) 0.0290 1.0000 Uani . . . .
C24 C 0.06766(14) 0.6570(3) 0.86479(9) 0.0318 1.0000 Uani . . . .
C25 C 0.02495(14) 0.5942(3) 0.85305(9) 0.0315 1.0000 Uani . . . .
C26 C 0.00454(13) 0.5779(3) 0.81636(9) 0.0304 1.0000 Uani . . . .
C27 C 0.13518(14) 0.7785(3) 0.85438(10) 0.0352 1.0000 Uani . . . .
C28 C 0.11048(18) 0.8790(3) 0.84805(15) 0.0543 1.0000 Uani . . . .
C29 C 0.17638(15) 0.7684(3) 0.83379(10) 0.0406 1.0000 Uani . . . .
C30 C 0.16375(18) 0.7667(4) 0.89405(10) 0.0543 1.0000 Uani . . . .
C31 C -0.00114(17) 0.5436(3) 0.87844(10) 0.0424 1.0000 Uani . . . .
C32 C 0.02671(19) 0.5673(4) 0.91768(11) 0.0494 1.0000 Uani . . . .
C33 C 0.0000(2) 0.4335(4) 0.87327(12) 0.0563 1.0000 Uani . . . .
C34 C -0.05890(19) 0.5767(5) 0.86998(13) 0.0684 1.0000 Uani . . . .
C41 C -0.03716(14) 0.5229(3) 0.74355(9) 0.0328 1.0000 Uani . . . .
C42 C -0.01767(15) 0.4310(3) 0.74167(10) 0.0370 1.0000 Uani . . . .
C43 C -0.05028(15) 0.3495(3) 0.73742(10) 0.0394 1.0000 Uani . . . .
C44 C -0.10344(16) 0.3650(3) 0.73584(10) 0.0410 1.0000 Uani . . . .
C45 C -0.12423(15) 0.4564(3) 0.73770(10) 0.0386 1.0000 Uani . . . .
C46 C -0.09070(14) 0.5357(3) 0.74117(9) 0.0353 1.0000 Uani . . . .
C47 C -0.02824(16) 0.2477(3) 0.73691(12) 0.0463 1.0000 Uani . . . .
C48 C 0.0217(2) 0.2473(4) 0.72482(17) 0.0697 1.0000 Uani . . . .
C49 C -0.0157(3) 0.2084(5) 0.77514(17) 0.0923 1.0000 Uani . . . .
C50 C -0.0682(2) 0.1821(4) 0.7121(2) 0.0988 1.0000 Uani . . . .
C51 C -0.18346(16) 0.4696(3) 0.73525(12) 0.0444 1.0000 Uani . . . .
C52 C -0.1973(2) 0.4049(6) 0.7623(2) 0.1001 1.0000 Uani . . . .
C53 C -0.21691(18) 0.4413(4) 0.69743(14) 0.0604 1.0000 Uani . . . .
C54 C -0.19773(17) 0.5743(4) 0.74155(13) 0.0549 1.0000 Uani . . . .
C61 C -0.02957(13) 0.7026(3) 0.73452(9) 0.0311 1.0000 Uani . . . .
C62 C -0.05073(14) 0.7628(3) 0.75473(9) 0.0344 1.0000 Uani . . . .
C63 C -0.08421(15) 0.8395(3) 0.73943(10) 0.0369 1.0000 Uani . . . .
C64 C -0.09452(16) 0.8539(4) 0.70283(11) 0.0451 1.0000 Uani . . . .
C65 C -0.07246(14) 0.7946(3) 0.68154(8) 0.0510 1.0000 Uani D . . .
C66 C -0.04081(14) 0.7180(3) 0.69766(9) 0.0391 1.0000 Uani . . . .
C67 C -0.10853(17) 0.9012(3) 0.76329(12) 0.0435 1.0000 Uani . . . .
C68 C -0.0637(2) 0.9527(4) 0.79121(15) 0.0644 1.0000 Uani . . . .
C69 C -0.1391(2) 0.8368(4) 0.78222(15) 0.0601 1.0000 Uani . . . .
C70 C -0.1475(2) 0.9762(4) 0.74207(14) 0.0597 1.0000 Uani . . . .
C71 C -0.08574(11) 0.8176(3) 0.64151(7) 0.0670 1.0000 Uani D . . .
C72 C -0.14571(19) 0.8115(5) 0.62399(11) 0.0836 0.863(6) Uani D P 1 1
C73 C -0.0671(2) 0.9195(4) 0.63596(13) 0.0843 0.863(6) Uani D P 1 1
C74 C -0.0582(2) 0.7453(4) 0.62291(11) 0.0747 0.863(6) Uani D P 1 1
C81 C 0.38072(14) 0.5892(3) 0.45783(9) 0.0299 1.0000 Uani . . . .
C82 C 0.41944(14) 0.5503(3) 0.44438(9) 0.0297 1.0000 Uani . . . .
C83 C 0.46820(14) 0.5971(3) 0.44935(9) 0.0303 1.0000 Uani . . . .
C84 C 0.47739(14) 0.6823(3) 0.46882(9) 0.0327 1.0000 Uani . . . .
C85 C 0.43955(15) 0.7228(3) 0.48327(9) 0.0332 1.0000 Uani . . . .
C86 C 0.39090(14) 0.6758(3) 0.47690(9) 0.0325 1.0000 Uani . . . .
C87 C 0.50879(15) 0.5535(3) 0.43243(10) 0.0359 1.0000 Uani . . . .
C88 C 0.5187(2) 0.4481(4) 0.44267(17) 0.0693 1.0000 Uani . . . .
C89 C 0.4879(2) 0.5629(5) 0.39232(13) 0.0704 1.0000 Uani . . . .
C90 C 0.56323(18) 0.6043(4) 0.44463(14) 0.0570 1.0000 Uani . . . .
C91 C 0.44901(16) 0.8176(3) 0.50487(11) 0.0381 1.0000 Uani . . . .
C92 C 0.5072(2) 0.8482(4) 0.51554(15) 0.0634 1.0000 Uani . . . .
C93 C 0.4319(2) 0.8057(4) 0.53879(13) 0.0579 1.0000 Uani . . . .
C94 C 0.4150(2) 0.8976(4) 0.48242(14) 0.0612 1.0000 Uani . . . .
C101 C 0.32287(14) 0.4358(3) 0.43988(9) 0.0316 1.0000 Uani . . . .
C102 C 0.32416(15) 0.4131(3) 0.40512(9) 0.0339 1.0000 Uani . . . .
C103 C 0.32273(15) 0.3181(3) 0.39381(10) 0.0355 1.0000 Uani . . . .
C104 C 0.31673(15) 0.2451(3) 0.41709(10) 0.0375 1.0000 Uani . . . .
C105 C 0.31384(15) 0.2646(3) 0.45126(10) 0.0362 1.0000 Uani . . . .
C106 C 0.31845(14) 0.3613(3) 0.46236(10) 0.0331 1.0000 Uani . . . .
C107 C 0.32647(17) 0.2895(3) 0.35657(10) 0.0400 1.0000 Uani . . . .
C108 C 0.3377(2) 0.3760(4) 0.33571(11) 0.0541 1.0000 Uani . . . .
C109 C 0.37174(19) 0.2160(4) 0.36062(12) 0.0525 1.0000 Uani . . . .
C110 C 0.27318(18) 0.2434(4) 0.33564(11) 0.0528 1.0000 Uani . . . .
C111 C 0.30447(18) 0.1858(3) 0.47650(11) 0.0422 1.0000 Uani . . . .
C112 C 0.2969(3) 0.0865(4) 0.45921(15) 0.0703 1.0000 Uani . . . .
C113 C 0.3515(2) 0.1828(4) 0.51023(13) 0.0640 1.0000 Uani . . . .
C114 C 0.2542(2) 0.2093(4) 0.48714(16) 0.0615 1.0000 Uani . . . .
C121 C 0.28173(14) 0.6017(3) 0.42441(9) 0.0322 1.0000 Uani . . . .
C122 C 0.29285(14) 0.6798(3) 0.40575(9) 0.0312 1.0000 Uani . . . .
C123 C 0.25188(14) 0.7339(3) 0.38255(9) 0.0351 1.0000 Uani . . . .
C124 C 0.19996(16) 0.7052(3) 0.37877(10) 0.0428 1.0000 Uani . . . .
C125 C 0.18772(13) 0.6259(4) 0.39757(10) 0.0551 1.0000 Uani D . . .
C126 C 0.22903(15) 0.5750(3) 0.41984(11) 0.0409 1.0000 Uani . . . .
C127 C 0.26596(16) 0.8222(3) 0.36361(11) 0.0401 1.0000 Uani . . . .
C128 C 0.3048(2) 0.7918(4) 0.34265(13) 0.0541 1.0000 Uani . . . .
C129 C 0.2186(2) 0.8683(4) 0.33772(16) 0.0721 1.0000 Uani . . . .
C130 C 0.2946(2) 0.8961(4) 0.39188(14) 0.0650 1.0000 Uani . . . .
C131 C 0.12939(10) 0.6003(3) 0.39288(8) 0.0703 1.0000 Uani D . . .
C132 C 0.1168(3) 0.4995(8) 0.3764(6) 0.0771 0.171(6) Uani D P 2 1
C133 C 0.0928(2) 0.6738(11) 0.3683(5) 0.0738 0.171(6) Uani D P 2 1
C134 C 0.1178(3) 0.6009(17) 0.42894(18) 0.0700 0.171(6) Uani D P 2 1
C141 C -0.02760(15) 0.7849(3) 0.53709(9) 0.0334 1.0000 Uani . . . .
N142 N 0.00082(12) 0.7028(2) 0.54987(7) 0.0274 1.0000 Uani . . . .
C143 C -0.02407(14) 0.6170(3) 0.54339(9) 0.0311 1.0000 Uani . . . .
C144 C -0.07663(15) 0.6097(3) 0.52067(10) 0.0376 1.0000 Uani . . . .
C145 C -0.10482(16) 0.6912(3) 0.50728(10) 0.0417 1.0000 Uani . . . .
C146 C -0.08144(16) 0.7821(3) 0.51622(10) 0.0393 1.0000 Uani . . . .
C147 C -0.10923(18) 0.8713(4) 0.50534(12) 0.0481 1.0000 Uani . . . .
C148 C -0.0856(2) 0.9568(3) 0.51507(12) 0.0520 1.0000 Uani . . . .
C149 C -0.0310(2) 0.9622(3) 0.53632(11) 0.0477 1.0000 Uani . . . .
C150 C -0.0054(2) 1.0504(3) 0.54756(13) 0.0558 1.0000 Uani . . . .
C151 C 0.0462(2) 1.0499(3) 0.56823(12) 0.0562 1.0000 Uani . . . .
C152 C 0.07306(19) 0.9621(3) 0.57830(10) 0.0424 1.0000 Uani . . . .
N153 N 0.05008(14) 0.8769(2) 0.56724(8) 0.0355 1.0000 Uani . . . .
C154 C -0.00215(17) 0.8767(3) 0.54691(10) 0.0359 1.0000 Uani . . . .
C155 C 0.00187(14) 0.5283(2) 0.56122(9) 0.0284 1.0000 Uani . . . .
C156 C -0.00005(14) 0.4419(3) 0.54290(10) 0.0312 1.0000 Uani . . . .
C157 C 0.02323(15) 0.3588(3) 0.56025(10) 0.0335 1.0000 Uani . . . .
C158 C 0.04793(15) 0.3604(3) 0.59693(10) 0.0326 1.0000 Uani . . . .
C159 C 0.04804(15) 0.4449(3) 0.61615(10) 0.0332 1.0000 Uani . . . .
C160 C 0.02510(14) 0.5278(3) 0.59840(9) 0.0302 1.0000 Uani . . . .
O161 O 0.07017(11) 0.2757(2) 0.61190(7) 0.0410 1.0000 Uani . . . .
C162 C 0.09938(17) 0.2771(3) 0.64919(10) 0.0413 1.0000 Uani . . . .
C163 C 0.11883(18) 0.1761(3) 0.65974(12) 0.0442 1.0000 Uani . . . .
C164 C 0.1515(2) 0.1694(3) 0.69883(12) 0.0503 1.0000 Uani . . . .
C165 C 0.2065(2) 0.2115(4) 0.70703(13) 0.0570 1.0000 Uani . . . .
C166 C 0.2330(2) 0.2104(5) 0.74823(16) 0.0813 1.0000 Uani D . . .
C167 C 0.2877(3) 0.2461(4) 0.76027(15) 0.0835 1.0000 Uani D . . .
O168 O 0.28600(19) 0.3474(3) 0.74893(10) 0.0755 1.0000 Uani . . . .
C169 C 0.12836(19) 0.9681(3) 0.60149(11) 0.0443 1.0000 Uani . . . .
C170 C 0.1428(2) 0.9345(3) 0.63692(11) 0.0489 1.0000 Uani . . . .
C171 C 0.1930(2) 0.9502(4) 0.65940(14) 0.0593 1.0000 Uani . . . .
C172 C 0.2293(2) 0.9991(4) 0.64682(15) 0.0732 1.0000 Uani D . . .
C173 C 0.2154(2) 1.0332(4) 0.61166(15) 0.0636 1.0000 Uani . . . .
C174 C 0.1655(2) 1.0182(3) 0.58998(13) 0.0541 1.0000 Uani . . . .
O175 O 0.27916(15) 1.0254(3) 0.66604(12) 0.0964 1.0000 Uani D . . .
C176 C 0.3123(4) 0.9570(7) 0.6885(4) 0.1029 0.225(7) Uani D P 3 1
C177 C 0.3574(4) 0.9258(11) 0.6732(9) 0.1069 0.225(7) Uani D P 3 1
C178 C 0.3385(9) 0.8485(10) 0.6445(5) 0.1143 0.225(7) Uani D P 3 1
C179 C 0.3601(9) 0.7467(10) 0.6529(4) 0.1201 0.225(7) Uani D P 3 1
C180 C 0.3272(7) 0.6744(14) 0.6669(7) 0.1210 0.225(7) Uani D P 3 1
C181 C 0.3512(7) 0.6579(10) 0.7072(6) 0.1095 0.225(7) Uani D P 3 1
O182 O 0.39021(14) 0.5846(3) 0.71361(11) 0.0867 1.0000 Uani D . . .
C183 C 0.33654(18) 0.4652(3) 0.73236(11) 0.0458 1.0000 Uani . . . .
C184 C 0.3356(2) 0.3845(3) 0.75264(12) 0.0568 1.0000 Uani . . . .
C185 C 0.3849(3) 0.3455(4) 0.77476(13) 0.0744 1.0000 Uani . . . .
C186 C 0.4309(3) 0.3927(5) 0.77516(18) 0.0772 1.0000 Uani . . . .
C187 C 0.4317(2) 0.4688(6) 0.75607(17) 0.0790 1.0000 Uani . . . .
C188 C 0.38552(19) 0.5062(4) 0.73374(13) 0.0659 1.0000 Uani D . . .
C232 C 0.10396(18) 0.5609(5) 0.35568(12) 0.0772 0.829(6) Uani D P 2 2
C233 C 0.09838(19) 0.6907(5) 0.39831(17) 0.0896 0.829(6) Uani D P 2 2
C234 C 0.12511(17) 0.5234(5) 0.42022(13) 0.0810 0.829(6) Uani D P 2 2
C272 C -0.1273(8) 0.8982(15) 0.63146(19) 0.0705 0.137(6) Uani D P 1 2
C273 C -0.0359(3) 0.8507(19) 0.63210(18) 0.0685 0.137(6) Uani D P 1 2
C274 C -0.1078(10) 0.7277(7) 0.61931(13) 0.0718 0.137(6) Uani D P 1 2
C276 C 0.3005(2) 0.9883(5) 0.70035(15) 0.1115 0.775(7) Uani D P 3 2
C277 C 0.3493(2) 0.9295(5) 0.7023(2) 0.1272 0.775(7) Uani D P 3 2
C278 C 0.3351(2) 0.8377(6) 0.6805(3) 0.1296 0.775(7) Uani D P 3 2
C279 C 0.3791(2) 0.7769(5) 0.6761(3) 0.1305 0.775(7) Uani D P 3 2
C280 C 0.3657(3) 0.6790(5) 0.65951(15) 0.1037 0.775(7) Uani D P 3 2
C281 C 0.34741(18) 0.6108(4) 0.68446(18) 0.0718 0.775(7) Uani D P 3 2
C301 C 0.09315(17) 0.7159(3) 0.62000(11) 0.0424 1.0000 Uani . . . .
O302 O 0.09786(15) 0.7081(2) 0.64958(8) 0.0572 1.0000 Uani . . . .
C303 C 0.11210(15) 0.6034(3) 0.56624(10) 0.0365 1.0000 Uani . . . .
O304 O 0.12693(11) 0.5275(2) 0.56241(8) 0.0451 1.0000 Uani . . . .
C305 C 0.16162(16) 0.7678(3) 0.58417(11) 0.0421 1.0000 Uani . . . .
O306 O 0.20614(13) 0.7841(2) 0.59193(10) 0.0633 1.0000 Uani . . . .
H221 H 0.0823 0.7201 0.7881 0.0358 1.0000 Uiso R . . .
H241 H 0.0820 0.6680 0.8896 0.0382 1.0000 Uiso R . . .
H261 H -0.0241 0.5343 0.8079 0.0364 1.0000 Uiso R . . .
H281 H 0.1373 0.9263 0.8560 0.0652 1.0000 Uiso R . . .
H282 H 0.0851 0.8855 0.8609 0.0652 1.0000 Uiso R . . .
H283 H 0.0936 0.8876 0.8233 0.0652 1.0000 Uiso R . . .
H291 H 0.2037 0.8145 0.8424 0.0486 1.0000 Uiso R . . .
H292 H 0.1910 0.7053 0.8371 0.0486 1.0000 Uiso R . . .
H293 H 0.1599 0.7791 0.8092 0.0486 1.0000 Uiso R . . .
H301 H 0.1911 0.8135 0.9011 0.0651 1.0000 Uiso R . . .
H302 H 0.1392 0.7753 0.9074 0.0651 1.0000 Uiso R . . .
H303 H 0.1787 0.7040 0.8983 0.0651 1.0000 Uiso R . . .
H321 H 0.0094 0.5347 0.9325 0.0593 1.0000 Uiso R . . .
H322 H 0.0254 0.6349 0.9213 0.0593 1.0000 Uiso R . . .
H323 H 0.0626 0.5469 0.9235 0.0593 1.0000 Uiso R . . .
H331 H -0.0162 0.4025 0.8890 0.0676 1.0000 Uiso R . . .
H332 H 0.0357 0.4125 0.8782 0.0676 1.0000 Uiso R . . .
H333 H -0.0187 0.4177 0.8494 0.0676 1.0000 Uiso R . . .
H341 H -0.0753 0.5456 0.8856 0.0820 1.0000 Uiso R . . .
H342 H -0.0600 0.6446 0.8730 0.0820 1.0000 Uiso R . . .
H343 H -0.0772 0.5604 0.8461 0.0820 1.0000 Uiso R . . .
H421 H 0.0187 0.4229 0.7433 0.0444 1.0000 Uiso R . . .
H441 H -0.1262 0.3108 0.7334 0.0493 1.0000 Uiso R . . .
H461 H -0.1043 0.5989 0.7419 0.0424 1.0000 Uiso R . . .
H481 H 0.0341 0.1830 0.7249 0.0835 1.0000 Uiso R . . .
H482 H 0.0481 0.2855 0.7406 0.0835 1.0000 Uiso R . . .
H483 H 0.0139 0.2731 0.7014 0.0835 1.0000 Uiso R . . .
H491 H -0.0019 0.1449 0.7759 0.1109 1.0000 Uiso R . . .
H492 H -0.0471 0.2071 0.7823 0.1109 1.0000 Uiso R . . .
H493 H 0.0097 0.2489 0.7908 0.1109 1.0000 Uiso R . . .
H501 H -0.0534 0.1196 0.7123 0.1183 1.0000 Uiso R . . .
H502 H -0.0992 0.1782 0.7197 0.1183 1.0000 Uiso R . . .
H503 H -0.0771 0.2074 0.6886 0.1183 1.0000 Uiso R . . .
H521 H -0.2337 0.4129 0.7609 0.1200 1.0000 Uiso R . . .
H522 H -0.1762 0.4217 0.7855 0.1200 1.0000 Uiso R . . .
H523 H -0.1909 0.3396 0.7575 0.1200 1.0000 Uiso R . . .
H531 H -0.2534 0.4491 0.6955 0.0725 1.0000 Uiso R . . .
H532 H -0.2101 0.3759 0.6930 0.0725 1.0000 Uiso R . . .
H533 H -0.2078 0.4815 0.6805 0.0725 1.0000 Uiso R . . .
H541 H -0.2343 0.5782 0.7397 0.0660 1.0000 Uiso R . . .
H542 H -0.1775 0.5943 0.7646 0.0660 1.0000 Uiso R . . .
H543 H -0.1901 0.6149 0.7242 0.0660 1.0000 Uiso R . . .
H621 H -0.0425 0.7522 0.7797 0.0412 1.0000 Uiso R . . .
H641 H -0.1172 0.9054 0.6919 0.0541 1.0000 Uiso R . . .
H661 H -0.0266 0.6757 0.6837 0.0469 1.0000 Uiso R . . .
H681 H -0.0782 0.9911 0.8061 0.0772 1.0000 Uiso R . . .
H682 H -0.0404 0.9060 0.8052 0.0772 1.0000 Uiso R . . .
H683 H -0.0446 0.9927 0.7795 0.0772 1.0000 Uiso R . . .
H691 H -0.1540 0.8753 0.7969 0.0720 1.0000 Uiso R . . .
H692 H -0.1156 0.7908 0.7965 0.0720 1.0000 Uiso R . . .
H693 H -0.1665 0.8042 0.7650 0.0720 1.0000 Uiso R . . .
H701 H -0.1615 1.0125 0.7578 0.0716 1.0000 Uiso R . . .
H702 H -0.1297 1.0182 0.7302 0.0716 1.0000 Uiso R . . .
H703 H -0.1756 0.9444 0.7250 0.0716 1.0000 Uiso R . . .
H721 H -0.1534 0.8258 0.5993 0.1002 0.863(6) Uiso R P 1 1
H722 H -0.1632 0.8567 0.6349 0.1002 0.863(6) Uiso R P 1 1
H723 H -0.1577 0.7482 0.6269 0.1002 0.863(6) Uiso R P 1 1
H731 H -0.0755 0.9328 0.6112 0.1010 0.863(6) Uiso R P 1 1
H732 H -0.0844 0.9649 0.6469 0.1010 0.863(6) Uiso R P 1 1
H733 H -0.0299 0.9239 0.6463 0.1010 0.863(6) Uiso R P 1 1
H741 H -0.0667 0.7602 0.5983 0.0896 0.863(6) Uiso R P 1 1
H742 H -0.0210 0.7492 0.6332 0.0896 0.863(6) Uiso R P 1 1
H743 H -0.0699 0.6818 0.6258 0.0896 0.863(6) Uiso R P 1 1
H821 H 0.4129 0.4911 0.4316 0.0356 1.0000 Uiso R . . .
H841 H 0.5104 0.7141 0.4724 0.0392 1.0000 Uiso R . . .
H861 H 0.3641 0.7033 0.4857 0.0390 1.0000 Uiso R . . .
H881 H 0.5439 0.4224 0.4320 0.0830 1.0000 Uiso R . . .
H882 H 0.5320 0.4428 0.4678 0.0830 1.0000 Uiso R . . .
H883 H 0.4865 0.4130 0.4346 0.0830 1.0000 Uiso R . . .
H891 H 0.5128 0.5361 0.3816 0.0845 1.0000 Uiso R . . .
H892 H 0.4826 0.6291 0.3861 0.0845 1.0000 Uiso R . . .
H893 H 0.4552 0.5294 0.3841 0.0845 1.0000 Uiso R . . .
H901 H 0.5868 0.5747 0.4335 0.0684 1.0000 Uiso R . . .
H902 H 0.5772 0.5988 0.4697 0.0684 1.0000 Uiso R . . .
H903 H 0.5591 0.6705 0.4382 0.0684 1.0000 Uiso R . . .
H921 H 0.5113 0.9066 0.5287 0.0762 1.0000 Uiso R . . .
H922 H 0.5282 0.7993 0.5298 0.0762 1.0000 Uiso R . . .
H923 H 0.5181 0.8578 0.4947 0.0762 1.0000 Uiso R . . .
H931 H 0.4379 0.8643 0.5519 0.0695 1.0000 Uiso R . . .
H932 H 0.4519 0.7555 0.5529 0.0695 1.0000 Uiso R . . .
H933 H 0.3954 0.7899 0.5326 0.0695 1.0000 Uiso R . . .
H941 H 0.4207 0.9562 0.4955 0.0735 1.0000 Uiso R . . .
H942 H 0.4247 0.9060 0.4611 0.0735 1.0000 Uiso R . . .
H943 H 0.3788 0.8802 0.4768 0.0735 1.0000 Uiso R . . .
H1021 H 0.3260 0.4637 0.3892 0.0406 1.0000 Uiso R . . .
H1041 H 0.3146 0.1800 0.4092 0.0450 1.0000 Uiso R . . .
H1061 H 0.3185 0.3761 0.4860 0.0398 1.0000 Uiso R . . .
H1081 H 0.3397 0.3551 0.3130 0.0648 1.0000 Uiso R . . .
H1082 H 0.3704 0.4046 0.3485 0.0648 1.0000 Uiso R . . .
H1083 H 0.3101 0.4219 0.3327 0.0648 1.0000 Uiso R . . .
H1091 H 0.3741 0.1983 0.3377 0.0630 1.0000 Uiso R . . .
H1092 H 0.4042 0.2442 0.3740 0.0630 1.0000 Uiso R . . .
H1093 H 0.3648 0.1603 0.3726 0.0630 1.0000 Uiso R . . .
H1101 H 0.2747 0.2253 0.3126 0.0634 1.0000 Uiso R . . .
H1102 H 0.2667 0.1879 0.3480 0.0634 1.0000 Uiso R . . .
H1103 H 0.2454 0.2887 0.3335 0.0634 1.0000 Uiso R . . .
H1121 H 0.2913 0.0403 0.4757 0.0841 1.0000 Uiso R . . .
H1122 H 0.3276 0.0695 0.4525 0.0841 1.0000 Uiso R . . .
H1123 H 0.2671 0.0875 0.4387 0.0841 1.0000 Uiso R . . .
H1131 H 0.3458 0.1343 0.5258 0.0768 1.0000 Uiso R . . .
H1132 H 0.3551 0.2437 0.5218 0.0768 1.0000 Uiso R . . .
H1133 H 0.3829 0.1688 0.5040 0.0768 1.0000 Uiso R . . .
H1141 H 0.2485 0.1606 0.5027 0.0739 1.0000 Uiso R . . .
H1142 H 0.2583 0.2699 0.4989 0.0739 1.0000 Uiso R . . .
H1143 H 0.2247 0.2118 0.4664 0.0739 1.0000 Uiso R . . .
H1221 H 0.3286 0.6973 0.4086 0.0375 1.0000 Uiso R . . .
H1241 H 0.1719 0.7402 0.3630 0.0513 1.0000 Uiso R . . .
H1261 H 0.2216 0.5206 0.4323 0.0491 1.0000 Uiso R . . .
H1281 H 0.3136 0.8465 0.3309 0.0649 1.0000 Uiso R . . .
H1282 H 0.3360 0.7661 0.3587 0.0649 1.0000 Uiso R . . .
H1283 H 0.2886 0.7443 0.3255 0.0649 1.0000 Uiso R . . .
H1291 H 0.2297 0.9224 0.3269 0.0864 1.0000 Uiso R . . .
H1292 H 0.1943 0.8888 0.3501 0.0864 1.0000 Uiso R . . .
H1293 H 0.2018 0.8228 0.3199 0.0864 1.0000 Uiso R . . .
H1301 H 0.3036 0.9513 0.3804 0.0779 1.0000 Uiso R . . .
H1302 H 0.2721 0.9147 0.4057 0.0779 1.0000 Uiso R . . .
H1303 H 0.3260 0.8680 0.4069 0.0779 1.0000 Uiso R . . .
H1321 H 0.0807 0.4845 0.3736 0.0925 0.171(6) Uiso R P 2 1
H1322 H 0.1387 0.4531 0.3915 0.0925 0.171(6) Uiso R P 2 1
H1323 H 0.1232 0.4985 0.3537 0.0925 0.171(6) Uiso R P 2 1
H1331 H 0.0569 0.6572 0.3656 0.0887 0.171(6) Uiso R P 2 1
H1332 H 0.0998 0.7363 0.3785 0.0887 0.171(6) Uiso R P 2 1
H1333 H 0.0991 0.6734 0.3457 0.0887 0.171(6) Uiso R P 2 1
H1341 H 0.0817 0.5850 0.4257 0.0840 0.171(6) Uiso R P 2 1
H1342 H 0.1248 0.6633 0.4393 0.0840 0.171(6) Uiso R P 2 1
H1343 H 0.1397 0.5549 0.4442 0.0840 0.171(6) Uiso R P 2 1
H1441 H -0.0924 0.5480 0.5147 0.0451 1.0000 Uiso R . . .
H1451 H -0.1400 0.6861 0.4920 0.0499 1.0000 Uiso R . . .
H1471 H -0.1450 0.8697 0.4910 0.0577 1.0000 Uiso R . . .
H1481 H -0.1050 1.0146 0.5079 0.0623 1.0000 Uiso R . . .
H1501 H -0.0236 1.1097 0.5409 0.0669 1.0000 Uiso R . . .
H1511 H 0.0639 1.1092 0.5758 0.0673 1.0000 Uiso R . . .
H1561 H -0.0176 0.4397 0.5181 0.0374 1.0000 Uiso R . . .
H1571 H 0.0224 0.3008 0.5472 0.0402 1.0000 Uiso R . . .
H1591 H 0.0637 0.4459 0.6412 0.0398 1.0000 Uiso R . . .
H1601 H 0.0251 0.5853 0.6116 0.0363 1.0000 Uiso R . . .
H1621 H 0.0770 0.2975 0.6629 0.0495 1.0000 Uiso R . . .
H1622 H 0.1286 0.3199 0.6530 0.0495 1.0000 Uiso R . . .
H1631 H 0.0891 0.1345 0.6560 0.0531 1.0000 Uiso R . . .
H1632 H 0.1402 0.1561 0.6452 0.0531 1.0000 Uiso R . . .
H1641 H 0.1330 0.2027 0.7127 0.0603 1.0000 Uiso R . . .
H1642 H 0.1547 0.1033 0.7054 0.0603 1.0000 Uiso R . . .
H1651 H 0.2044 0.2760 0.6986 0.0685 1.0000 Uiso R . . .
H1652 H 0.2270 0.1741 0.6956 0.0685 1.0000 Uiso R . . .
H1661 H 0.2122 0.2493 0.7589 0.0975 1.0000 Uiso R . . .
H1662 H 0.2329 0.1457 0.7562 0.0975 1.0000 Uiso R . . .
H1671 H 0.3010 0.2417 0.7855 0.1000 1.0000 Uiso R . . .
H1672 H 0.3096 0.2096 0.7496 0.1000 1.0000 Uiso R . . .
H1701 H 0.1176 0.9007 0.6455 0.0587 1.0000 Uiso R . . .
H1711 H 0.2023 0.9275 0.6833 0.0713 1.0000 Uiso R . . .
H1731 H 0.2407 1.0664 0.6030 0.0762 1.0000 Uiso R . . .
H1741 H 0.1561 1.0429 0.5664 0.0648 1.0000 Uiso R . . .
H1761 H 0.3277 0.9838 0.7115 0.1284 0.225(7) Uiso R P 3 1
H1762 H 0.2924 0.9013 0.6906 0.1284 0.225(7) Uiso R P 3 1
H1771 H 0.3875 0.9065 0.6918 0.1356 0.225(7) Uiso R P 3 1
H1772 H 0.3663 0.9801 0.6612 0.1356 0.225(7) Uiso R P 3 1
H1781 H 0.3022 0.8343 0.6415 0.1451 0.225(7) Uiso R P 3 1
H1782 H 0.3430 0.8683 0.6224 0.1451 0.225(7) Uiso R P 3 1
H1791 H 0.3853 0.7591 0.6752 0.1535 0.225(7) Uiso R P 3 1
H1792 H 0.3780 0.7308 0.6358 0.1535 0.225(7) Uiso R P 3 1
H1801 H 0.2911 0.6896 0.6559 0.1497 0.225(7) Uiso R P 3 1
H1802 H 0.3369 0.6200 0.6555 0.1497 0.225(7) Uiso R P 3 1
H1811 H 0.3568 0.7156 0.7209 0.1321 0.225(7) Uiso R P 3 1
H1812 H 0.3201 0.6269 0.7092 0.1321 0.225(7) Uiso R P 3 1
H1831 H 0.3046 0.4924 0.7177 0.0551 1.0000 Uiso R . . .
H1851 H 0.3855 0.2890 0.7886 0.0890 1.0000 Uiso R . . .
H1861 H 0.4634 0.3686 0.7901 0.0930 1.0000 Uiso R . . .
H1871 H 0.4646 0.4991 0.7575 0.0947 1.0000 Uiso R . . .
H2321 H 0.0680 0.5454 0.3531 0.0926 0.829(6) Uiso R P 2 2
H2322 H 0.1058 0.6082 0.3385 0.0926 0.829(6) Uiso R P 2 2
H2323 H 0.1223 0.5046 0.3521 0.0926 0.829(6) Uiso R P 2 2
H2331 H 0.0625 0.6740 0.3953 0.1076 0.829(6) Uiso R P 2 2
H2332 H 0.1135 0.7154 0.4216 0.1076 0.829(6) Uiso R P 2 2
H2333 H 0.1002 0.7384 0.3813 0.1076 0.829(6) Uiso R P 2 2
H2341 H 0.0889 0.5082 0.4170 0.0973 0.829(6) Uiso R P 2 2
H2342 H 0.1403 0.5475 0.4436 0.0973 0.829(6) Uiso R P 2 2
H2343 H 0.1435 0.4669 0.4169 0.0973 0.829(6) Uiso R P 2 2
H2721 H -0.1352 0.9117 0.6067 0.0846 0.137(6) Uiso R P 1 2
H2722 H -0.1138 0.9546 0.6447 0.0846 0.137(6) Uiso R P 1 2
H2723 H -0.1586 0.8782 0.6368 0.0846 0.137(6) Uiso R P 1 2
H2731 H -0.0446 0.8647 0.6074 0.0822 0.137(6) Uiso R P 1 2
H2732 H -0.0221 0.9070 0.6454 0.0822 0.137(6) Uiso R P 1 2
H2733 H -0.0101 0.8009 0.6378 0.0822 0.137(6) Uiso R P 1 2
H2741 H -0.1159 0.7428 0.5947 0.0861 0.137(6) Uiso R P 1 2
H2742 H -0.1391 0.7072 0.6246 0.0861 0.137(6) Uiso R P 1 2
H2743 H -0.0823 0.6775 0.6250 0.0861 0.137(6) Uiso R P 1 2
H2761 H 0.3111 1.0399 0.7168 0.1306 0.775(7) Uiso R P 3 2
H2762 H 0.2747 0.9502 0.7067 0.1306 0.775(7) Uiso R P 3 2
H2771 H 0.3661 0.9123 0.7264 0.1490 0.775(7) Uiso R P 3 2
H2772 H 0.3731 0.9657 0.6933 0.1490 0.775(7) Uiso R P 3 2
H2781 H 0.3134 0.7993 0.6907 0.1516 0.775(7) Uiso R P 3 2
H2782 H 0.3159 0.8549 0.6569 0.1516 0.775(7) Uiso R P 3 2
H2791 H 0.4002 0.7653 0.6999 0.1577 0.775(7) Uiso R P 3 2
H2792 H 0.3989 0.8127 0.6638 0.1577 0.775(7) Uiso R P 3 2
H2801 H 0.3956 0.6540 0.6535 0.1264 0.775(7) Uiso R P 3 2
H2802 H 0.3375 0.6889 0.6384 0.1264 0.775(7) Uiso R P 3 2
H2811 H 0.3199 0.6381 0.6925 0.0860 0.775(7) Uiso R P 3 2
H2812 H 0.3347 0.5547 0.6708 0.0860 0.775(7) Uiso R P 3 2

loop_
_atom_site_aniso_label
_atom_site_aniso_U_11
_atom_site_aniso_U_22
_atom_site_aniso_U_33
_atom_site_aniso_U_23
_atom_site_aniso_U_13
_atom_site_aniso_U_12
Re1 0.03434(7) 0.02378(6) 0.02706(6) 0.00029(6) -0.00195(5) -0.00489(6)
Cl1 0.0422(5) 0.0382(5) 0.0374(4) 0.0010(4) 0.0049(4) -0.0040(4)
C1 0.0247(16) 0.042(2) 0.0252(15) -0.0007(14) 0.0092(12) -0.0058(14)
C2 0.0298(17) 0.042(2) 0.0274(16) -0.0027(14) 0.0086(14) -0.0075(15)
C3 0.0314(18) 0.044(2) 0.0290(17) -0.0030(15) 0.0095(14) -0.0078(15)
C4 0.0303(17) 0.043(2) 0.0287(17) -0.0034(15) 0.0096(14) -0.0063(15)
C5 0.0328(18) 0.047(2) 0.0288(17) -0.0023(15) 0.0092(14) -0.0054(16)
C6 0.0314(18) 0.052(2) 0.0327(18) 0.0010(17) 0.0098(15) -0.0002(17)
C7 0.0279(18) 0.059(3) 0.0315(18) 0.0023(17) 0.0084(14) 0.0018(17)
C8 0.0307(19) 0.063(3) 0.0339(19) 0.0027(18) 0.0106(15) 0.0047(18)
C9 0.035(2) 0.059(3) 0.0330(19) 0.0023(18) 0.0122(16) 0.0074(18)
C10 0.0330(19) 0.055(3) 0.038(2) 0.0007(18) 0.0143(16) 0.0029(17)
C11 0.036(2) 0.047(2) 0.0354(19) -0.0029(16) 0.0143(16) 0.0016(17)
C12 0.0342(19) 0.040(2) 0.0385(19) -0.0042(16) 0.0152(16) -0.0046(16)
C13 0.0326(18) 0.036(2) 0.0330(18) -0.0047(14) 0.0120(14) -0.0032(15)
C14 0.0324(18) 0.0339(19) 0.0296(16) -0.0053(14) 0.0127(14) -0.0061(14)
C21 0.0218(15) 0.040(2) 0.0257(15) 0.0019(13) 0.0078(12) 0.0009(13)
C22 0.0244(15) 0.039(2) 0.0291(16) 0.0015(14) 0.0119(13) -0.0017(14)
C23 0.0210(14) 0.0376(19) 0.0298(16) -0.0002(13) 0.0098(12) 0.0015(13)
C24 0.0282(17) 0.040(2) 0.0265(16) 0.0028(14) 0.0072(13) 0.0002(14)
C25 0.0280(16) 0.037(2) 0.0304(17) 0.0084(14) 0.0100(13) 0.0011(14)
C26 0.0235(15) 0.040(2) 0.0287(16) 0.0041(14) 0.0087(13) -0.0035(14)
C27 0.0328(17) 0.040(2) 0.0334(17) -0.0046(15) 0.0104(14) -0.0059(16)
C28 0.040(2) 0.048(3) 0.079(3) -0.011(2) 0.025(2) -0.007(2)
C29 0.0322(18) 0.053(2) 0.0373(18) -0.0050(18) 0.0118(15) -0.0085(18)
C30 0.049(2) 0.081(3) 0.0326(19) -0.010(2) 0.0101(17) -0.026(2)
C31 0.042(2) 0.057(3) 0.0286(18) 0.0101(17) 0.0100(16) -0.0108(19)
C32 0.060(3) 0.059(3) 0.032(2) 0.0077(19) 0.0173(19) -0.015(2)
C33 0.071(3) 0.057(3) 0.037(2) 0.008(2) 0.009(2) -0.025(2)
C34 0.046(3) 0.117(5) 0.049(3) 0.027(3) 0.025(2) 0.000(3)
C41 0.0261(16) 0.048(2) 0.0238(15) 0.0021(14) 0.0064(13) -0.0079(15)
C42 0.0271(17) 0.049(2) 0.0324(18) 0.0035(16) 0.0051(14) -0.0054(16)
C43 0.0304(18) 0.049(2) 0.0348(19) 0.0079(17) 0.0027(15) -0.0056(16)
C44 0.0320(19) 0.051(2) 0.037(2) 0.0075(17) 0.0042(15) -0.0120(17)
C45 0.0281(18) 0.057(3) 0.0288(17) 0.0039(16) 0.0058(14) -0.0099(17)
C46 0.0280(17) 0.051(2) 0.0278(17) 0.0003(15) 0.0094(14) -0.0055(16)
C47 0.035(2) 0.042(3) 0.056(2) 0.0102(19) 0.0045(17) -0.0038(17)
C48 0.073(4) 0.045(3) 0.104(5) -0.009(3) 0.045(3) -0.007(2)
C49 0.101(5) 0.096(5) 0.085(4) 0.048(4) 0.036(4) 0.050(4)
C50 0.066(4) 0.044(3) 0.151(7) -0.012(4) -0.025(4) 0.005(3)
C51 0.0301(19) 0.055(3) 0.048(2) 0.006(2) 0.0115(17) -0.0083(18)
C52 0.051(3) 0.140(7) 0.120(6) 0.083(5) 0.042(4) 0.019(4)
C53 0.032(2) 0.070(3) 0.071(3) -0.008(3) 0.002(2) 0.000(2)
C54 0.031(2) 0.080(4) 0.056(3) -0.006(2) 0.0154(19) -0.006(2)
C61 0.0243(15) 0.044(2) 0.0252(15) 0.0040(14) 0.0072(12) -0.0064(14)
C62 0.0317(16) 0.044(2) 0.0266(15) 0.0076(15) 0.0069(13) -0.0041(16)
C63 0.0297(18) 0.047(2) 0.0350(19) 0.0089(16) 0.0110(15) -0.0020(16)
C64 0.0300(19) 0.063(3) 0.041(2) 0.021(2) 0.0078(16) 0.0028(18)
C65 0.0338(18) 0.092(3) 0.0286(16) 0.0171(19) 0.0105(14) 0.0016(19)
C66 0.0293(17) 0.062(3) 0.0268(16) 0.0035(17) 0.0089(13) -0.0058(17)
C67 0.037(2) 0.049(2) 0.048(2) 0.0114(19) 0.0169(18) 0.0086(18)
C68 0.060(3) 0.069(4) 0.064(3) -0.013(3) 0.018(3) 0.007(3)
C69 0.065(3) 0.058(3) 0.074(3) 0.020(3) 0.047(3) 0.019(2)
C70 0.057(3) 0.061(3) 0.066(3) 0.021(3) 0.025(3) 0.020(2)
C71 0.053(2) 0.116(3) 0.0325(16) 0.0232(19) 0.0121(15) 0.009(2)
C72 0.060(3) 0.146(5) 0.036(3) 0.012(3) -0.001(2) 0.015(4)
C73 0.081(4) 0.123(4) 0.051(3) 0.038(3) 0.024(3) 0.009(4)
C74 0.070(3) 0.127(5) 0.029(2) 0.018(3) 0.019(2) 0.013(3)
C81 0.0322(17) 0.0329(18) 0.0250(15) -0.0016(13) 0.0088(13) -0.0043(14)
C82 0.0336(17) 0.0315(18) 0.0244(15) -0.0019(13) 0.0093(13) -0.0013(14)
C83 0.0299(17) 0.0369(19) 0.0250(15) 0.0027(13) 0.0094(13) -0.0003(14)
C84 0.0297(17) 0.040(2) 0.0287(16) -0.0006(14) 0.0092(13) -0.0058(15)
C85 0.0369(18) 0.036(2) 0.0269(15) -0.0030(14) 0.0085(13) -0.0070(15)
C86 0.0314(18) 0.038(2) 0.0300(17) -0.0053(14) 0.0113(14) -0.0021(14)
C87 0.0324(18) 0.044(2) 0.0332(18) -0.0030(16) 0.0123(15) -0.0024(16)
C88 0.068(4) 0.060(3) 0.095(4) 0.001(3) 0.046(3) 0.010(3)
C89 0.053(3) 0.123(5) 0.041(3) -0.004(3) 0.022(2) 0.004(3)
C90 0.037(2) 0.073(4) 0.064(3) -0.013(3) 0.020(2) -0.003(2)
C91 0.040(2) 0.037(2) 0.039(2) -0.0117(16) 0.0146(16) -0.0088(16)
C92 0.051(3) 0.068(3) 0.071(3) -0.035(3) 0.017(3) -0.017(2)
C93 0.071(3) 0.059(3) 0.053(3) -0.023(2) 0.033(2) -0.023(3)
C94 0.072(4) 0.042(3) 0.065(3) -0.013(2) 0.013(3) -0.006(2)
C101 0.0313(17) 0.0353(19) 0.0287(16) -0.0044(14) 0.0094(14) -0.0062(14)
C102 0.0354(19) 0.039(2) 0.0282(17) -0.0031(14) 0.0102(14) -0.0035(15)
C103 0.0344(19) 0.042(2) 0.0287(17) -0.0055(15) 0.0071(14) 0.0018(16)
C104 0.044(2) 0.032(2) 0.0350(18) -0.0057(14) 0.0083(15) -0.0002(15)
C105 0.0380(18) 0.0375(19) 0.0322(17) -0.0011(16) 0.0087(14) -0.0047(17)
C106 0.0325(18) 0.039(2) 0.0291(17) -0.0060(14) 0.0112(14) -0.0065(15)
C107 0.046(2) 0.044(2) 0.0297(17) -0.0067(15) 0.0107(16) 0.0079(17)
C108 0.077(3) 0.057(3) 0.032(2) -0.0033(19) 0.020(2) 0.008(2)
C109 0.059(3) 0.056(3) 0.045(2) -0.007(2) 0.019(2) 0.015(2)
C110 0.055(3) 0.065(3) 0.035(2) -0.016(2) 0.0070(18) 0.004(2)
C111 0.052(2) 0.036(2) 0.039(2) -0.0013(16) 0.0131(18) -0.0033(18)
C112 0.113(5) 0.042(3) 0.060(3) 0.000(2) 0.030(3) -0.012(3)
C113 0.064(3) 0.076(4) 0.047(3) 0.017(3) 0.009(2) -0.010(3)
C114 0.058(3) 0.052(3) 0.083(4) 0.008(3) 0.034(3) -0.009(2)
C121 0.0290(17) 0.040(2) 0.0304(17) -0.0063(14) 0.0124(14) -0.0070(15)
C122 0.0287(17) 0.0340(19) 0.0333(17) -0.0071(14) 0.0125(14) -0.0047(14)
C123 0.0338(17) 0.043(2) 0.0289(16) -0.0063(16) 0.0092(13) -0.0023(17)
C124 0.0333(19) 0.063(3) 0.0313(18) 0.0019(17) 0.0082(15) -0.0007(18)
C125 0.0254(16) 0.104(3) 0.0372(19) 0.008(2) 0.0104(15) -0.015(2)
C126 0.0314(19) 0.056(3) 0.037(2) 0.0021(18) 0.0126(15) -0.0129(17)
C127 0.039(2) 0.039(2) 0.041(2) -0.0021(16) 0.0079(16) -0.0025(16)
C128 0.059(3) 0.053(3) 0.052(3) 0.005(2) 0.019(2) -0.012(2)
C129 0.051(3) 0.075(4) 0.082(4) 0.030(3) 0.006(3) 0.000(3)
C130 0.089(4) 0.044(3) 0.057(3) -0.003(2) 0.012(3) -0.010(3)
C131 0.0311(16) 0.129(3) 0.0496(19) 0.018(2) 0.0094(16) -0.0194(19)
C132 0.038(6) 0.131(6) 0.058(6) 0.014(5) 0.007(5) -0.016(6)
C133 0.034(5) 0.131(6) 0.053(6) 0.018(5) 0.007(5) -0.017(5)
C134 0.028(5) 0.130(7) 0.053(5) 0.018(6) 0.013(5) -0.018(6)
C141 0.0385(19) 0.036(2) 0.0240(15) 0.0048(13) 0.0063(13) 0.0004(15)
N142 0.0387(16) 0.0216(13) 0.0220(12) 0.0028(10) 0.0089(11) -0.0050(11)
C143 0.0298(17) 0.040(2) 0.0232(15) 0.0032(14) 0.0073(13) -0.0020(14)
C144 0.0352(19) 0.042(2) 0.0333(18) 0.0067(16) 0.0065(15) -0.0109(16)
C145 0.0316(19) 0.057(3) 0.0329(19) 0.0117(18) 0.0035(15) -0.0070(18)
C146 0.0361(19) 0.050(3) 0.0301(17) 0.0114(16) 0.0069(14) 0.0029(17)
C147 0.043(2) 0.056(3) 0.040(2) 0.017(2) 0.0036(18) 0.012(2)
C148 0.061(3) 0.044(3) 0.045(2) 0.0128(19) 0.007(2) 0.020(2)
C149 0.061(3) 0.041(2) 0.035(2) 0.0087(17) 0.0041(19) 0.012(2)
C150 0.085(4) 0.023(2) 0.050(3) 0.0043(18) 0.005(2) 0.017(2)
C151 0.084(4) 0.026(2) 0.047(2) 0.0016(17) -0.001(2) 0.000(2)
C152 0.061(3) 0.030(2) 0.0297(18) 0.0003(15) 0.0037(17) -0.0012(18)
N153 0.0494(19) 0.0245(15) 0.0281(14) 0.0003(11) 0.0040(13) 0.0032(13)
C154 0.050(2) 0.0259(18) 0.0278(17) 0.0021(13) 0.0045(16) 0.0032(16)
C155 0.0311(17) 0.0245(16) 0.0291(16) 0.0020(13) 0.0080(13) -0.0078(13)
C156 0.0307(17) 0.0339(19) 0.0296(17) -0.0011(14) 0.0099(14) -0.0119(14)
C157 0.040(2) 0.0276(18) 0.0342(18) -0.0048(14) 0.0126(15) -0.0078(15)
C158 0.0336(18) 0.0274(18) 0.0366(18) 0.0014(14) 0.0097(15) -0.0049(14)
C159 0.0344(18) 0.0334(19) 0.0290(17) 0.0013(14) 0.0049(14) -0.0042(15)
C160 0.0320(17) 0.0261(17) 0.0306(16) -0.0022(13) 0.0059(13) -0.0038(13)
O161 0.0505(16) 0.0280(14) 0.0388(14) -0.0010(11) 0.0040(12) -0.0009(12)
C162 0.052(2) 0.031(2) 0.0369(19) 0.0029(16) 0.0071(17) -0.0019(18)
C163 0.046(2) 0.037(2) 0.049(2) 0.0048(18) 0.0117(19) -0.0034(18)
C164 0.063(3) 0.042(2) 0.044(2) 0.0097(19) 0.012(2) 0.003(2)
C165 0.059(3) 0.042(3) 0.060(3) 0.012(2) 0.003(2) -0.003(2)
C166 0.082(4) 0.076(4) 0.068(4) 0.023(3) -0.006(3) -0.011(3)
C167 0.130(6) 0.061(4) 0.050(3) 0.012(3) 0.009(3) -0.008(4)
O168 0.111(3) 0.058(2) 0.046(2) 0.0077(17) 0.005(2) -0.018(2)
C169 0.062(3) 0.0262(19) 0.037(2) -0.0027(15) 0.0022(19) -0.0049(18)
C170 0.067(3) 0.031(2) 0.039(2) -0.0037(17) 0.000(2) -0.0067(19)
C171 0.073(3) 0.042(3) 0.047(3) -0.006(2) -0.007(2) -0.006(2)
C172 0.063(3) 0.060(3) 0.077(3) -0.013(3) -0.013(3) -0.013(2)
C173 0.063(3) 0.052(3) 0.068(3) -0.005(3) 0.008(3) -0.017(3)
C174 0.070(3) 0.038(2) 0.048(3) -0.0002(19) 0.007(2) -0.014(2)
O175 0.079(3) 0.085(3) 0.095(3) -0.012(2) -0.023(2) -0.013(2)
C176 0.086(6) 0.093(6) 0.105(6) -0.015(6) -0.013(6) -0.002(6)
C177 0.087(7) 0.107(8) 0.107(8) -0.016(7) -0.004(7) -0.012(7)
C178 0.096(8) 0.117(8) 0.110(8) -0.021(8) -0.002(8) -0.008(8)
C179 0.102(8) 0.117(8) 0.119(8) -0.016(8) -0.005(8) -0.012(7)
C180 0.103(8) 0.121(8) 0.118(7) -0.013(8) -0.001(7) -0.009(7)
C181 0.090(6) 0.108(6) 0.113(7) -0.005(6) 0.001(6) -0.010(5)
O182 0.073(2) 0.086(3) 0.089(3) -0.003(2) 0.005(2) -0.024(2)
C183 0.049(2) 0.036(2) 0.042(2) -0.0073(17) -0.0035(18) 0.0090(18)
C184 0.083(4) 0.037(2) 0.039(2) -0.0085(18) -0.001(2) 0.002(2)
C185 0.132(6) 0.043(3) 0.037(2) -0.003(2) 0.005(3) 0.028(3)
C186 0.063(4) 0.083(5) 0.071(4) -0.027(3) -0.006(3) 0.023(3)
C187 0.045(3) 0.113(6) 0.068(4) -0.018(4) -0.001(3) 0.018(3)
C188 0.056(3) 0.068(3) 0.063(3) -0.015(2) -0.001(2) 0.000(2)
C232 0.040(3) 0.137(5) 0.047(3) 0.021(3) 0.001(2) -0.038(3)
C233 0.039(3) 0.157(5) 0.077(4) 0.012(4) 0.023(3) -0.004(3)
C234 0.033(3) 0.154(5) 0.054(3) 0.030(3) 0.009(2) -0.029(3)
C272 0.056(6) 0.117(6) 0.036(6) 0.024(6) 0.010(6) 0.010(5)
C273 0.054(5) 0.119(6) 0.033(6) 0.025(6) 0.013(5) 0.010(6)
C274 0.058(6) 0.117(6) 0.036(5) 0.023(5) 0.007(5) 0.011(6)
C276 0.102(5) 0.089(5) 0.104(4) -0.004(4) -0.033(4) 0.004(4)
C277 0.109(5) 0.118(5) 0.114(5) 0.006(4) -0.032(5) 0.010(4)
C278 0.124(6) 0.124(6) 0.116(6) 0.005(5) -0.005(5) 0.004(5)
C279 0.123(5) 0.122(5) 0.122(6) 0.005(5) -0.003(5) -0.003(5)
C280 0.103(5) 0.095(5) 0.110(5) 0.020(4) 0.026(4) -0.027(4)
C281 0.079(4) 0.053(3) 0.081(4) 0.010(3) 0.020(3) -0.008(3)
C301 0.050(2) 0.022(2) 0.042(2) -0.0004(14) -0.0083(17) -0.0037(15)
O302 0.085(2) 0.0419(18) 0.0351(15) 0.0006(13) 0.0023(15) -0.0172(16)
C303 0.0318(18) 0.0284(19) 0.041(2) -0.0029(15) -0.0031(15) -0.0058(14)
O304 0.0336(14) 0.0330(15) 0.0620(19) -0.0030(13) 0.0033(13) -0.0024(12)
C305 0.046(2) 0.0238(17) 0.049(2) -0.0007(17) 0.0011(17) -0.0086(17)
O306 0.0428(18) 0.048(2) 0.084(3) -0.0096(17) -0.0057(17) -0.0141(15)

loop_
_atom_type_symbol
_atom_type_scat_dispersion_real
_atom_type_scat_dispersion_imag
_atom_type_scat_Cromer_Mann_a1
_atom_type_scat_Cromer_Mann_b1
_atom_type_scat_Cromer_Mann_a2
_atom_type_scat_Cromer_Mann_b2
_atom_type_scat_Cromer_Mann_a3
_atom_type_scat_Cromer_Mann_b3
_atom_type_scat_Cromer_Mann_a4
_atom_type_scat_Cromer_Mann_b4
_atom_type_scat_Cromer_Mann_c
_atom_type_scat_source
C 0.0020 0.0020 2.3100 20.8439 1.0200 10.2075 1.5886 0.5687 0.8650 51.6512 0.2156
;
 International Tables Vol C 4.2.6.8 and 6.1.1.4 and 
 D. T. Cromer, J. Appl. Cryst. (1983), 16, 433.
;
H 0.0000 0.0000 0.4930 10.5109 0.3229 26.1257 0.1402 3.1424 0.0408 57.7998 0.0030
;
 International Tables Vol C 4.2.6.8 and 6.1.1.4 and 
 D. T. Cromer, J. Appl. Cryst. (1983), 16, 433.
;
Cl 0.1250 0.1500 11.4604 0.0104 7.1964 1.1662 6.2556 18.5194 1.6455 47.7784 -9.5574
;
 International Tables Vol C 4.2.6.8 and 6.1.1.4 and 
 D. T. Cromer, J. Appl. Cryst. (1983), 16, 433.
;
N 0.0040 0.0033 12.2126 0.0057 3.1322 9.8933 2.0125 28.9975 1.1663 0.5826 -11.5290
;
 International Tables Vol C 4.2.6.8 and 6.1.1.4 and 
 D. T. Cromer, J. Appl. Cryst. (1983), 16, 433.
;
O 0.0070 0.0060 3.0485 13.2771 2.2868 5.7011 1.5463 0.3239 0.8670 32.9089 0.2508
;
 International Tables Vol C 4.2.6.8 and 6.1.1.4 and 
 D. T. Cromer, J. Appl. Cryst. (1983), 16, 433.
;
Re -1.4860 6.8900 28.7621 1.6719 15.7189 9.0923 14.5564 0.3505 5.4417 52.0861 10.4720
;
 International Tables Vol C 4.2.6.8 and 6.1.1.4 and 
 D. T. Cromer, J. Appl. Cryst. (1983), 16, 433.
;

loop_
_geom_angle_atom_site_label_1
_geom_angle_atom_site_label_2
_geom_angle_atom_site_label_3
_geom_angle
_geom_angle_publ_flag
Cl1 Re1 N142 83.09(7) yes
Cl1 Re1 N153 84.10(8) yes
N142 Re1 N153 75.87(11) yes
Cl1 Re1 C301 178.38(12) yes
N142 Re1 C301 96.89(15) yes
N153 Re1 C301 94.32(14) yes
Cl1 Re1 C303 89.05(12) yes
N142 Re1 C303 97.48(13) yes
N153 Re1 C303 170.95(13) yes
C301 Re1 C303 92.55(17) yes
Cl1 Re1 C305 91.46(13) yes
N142 Re1 C305 173.87(14) yes
N153 Re1 C305 100.84(15) yes
C301 Re1 C305 88.47(18) yes
C303 Re1 C305 85.20(17) yes
C2 C1 C21 107.4(3) yes
C2 C1 C41 108.7(3) yes
C21 C1 C41 110.3(3) yes
C2 C1 C61 110.6(3) yes
C21 C1 C61 110.3(3) yes
C41 C1 C61 109.5(3) yes
C1 C2 C3 177.0(4) yes
C2 C3 C4 177.6(4) yes
C3 C4 C5 175.2(4) yes
C4 C5 C6 171.3(4) yes
C5 C6 C7 173.4(4) yes
C6 C7 C8 175.0(5) yes
C7 C8 C9 175.2(4) yes
C8 C9 C10 176.7(4) yes
C9 C10 C11 177.0(4) yes
C10 C11 C12 176.4(5) yes
C11 C12 C13 177.1(4) yes
C12 C13 C14 177.2(4) yes
C13 C14 C81 106.5(3) yes
C13 C14 C101 108.6(3) yes
C81 C14 C101 113.8(3) yes
C13 C14 C121 106.5(3) yes
C81 C14 C121 111.2(3) yes
C101 C14 C121 109.9(3) yes
C1 C21 C22 119.1(3) yes
C1 C21 C26 121.3(3) yes
C22 C21 C26 119.5(3) yes
C21 C22 C23 121.0(3) yes
C21 C22 H221 119.5 no
C23 C22 H221 119.5 no
C22 C23 C24 118.0(3) yes
C22 C23 C27 120.5(3) yes
C24 C23 C27 121.3(3) yes
C23 C24 C25 122.0(3) yes
C23 C24 H241 119.0 no
C25 C24 H241 119.0 no
C24 C25 C26 118.4(3) yes
C24 C25 C31 122.9(3) yes
C26 C25 C31 118.7(3) yes
C25 C26 C21 121.0(3) yes
C25 C26 H261 119.5 no
C21 C26 H261 119.5 no
C23 C27 C28 107.5(3) yes
C23 C27 C29 110.8(3) yes
C28 C27 C29 109.4(4) yes
C23 C27 C30 112.2(3) yes
C28 C27 C30 109.0(4) yes
C29 C27 C30 108.0(3) yes
C27 C28 H281 109.5 no
C27 C28 H282 109.5 no
H281 C28 H282 109.5 no
C27 C28 H283 109.5 no
H281 C28 H283 109.5 no
H282 C28 H283 109.5 no
C27 C29 H291 109.5 no
C27 C29 H292 109.5 no
H291 C29 H292 109.5 no
C27 C29 H293 109.5 no
H291 C29 H293 109.5 no
H292 C29 H293 109.5 no
C27 C30 H301 109.5 no
C27 C30 H302 109.5 no
H301 C30 H302 109.5 no
C27 C30 H303 109.5 no
H301 C30 H303 109.5 no
H302 C30 H303 109.5 no
C25 C31 C32 112.2(3) yes
C25 C31 C33 109.7(4) yes
C32 C31 C33 108.7(4) yes
C25 C31 C34 109.1(3) yes
C32 C31 C34 108.1(4) yes
C33 C31 C34 108.9(4) yes
C31 C32 H321 109.5 no
C31 C32 H322 109.5 no
H321 C32 H322 109.5 no
C31 C32 H323 109.5 no
H321 C32 H323 109.5 no
H322 C32 H323 109.5 no
C31 C33 H331 109.5 no
C31 C33 H332 109.4 no
H331 C33 H332 109.5 no
C31 C33 H333 109.5 no
H331 C33 H333 109.5 no
H332 C33 H333 109.5 no
C31 C34 H341 109.5 no
C31 C34 H342 109.5 no
H341 C34 H342 109.5 no
C31 C34 H343 109.4 no
H341 C34 H343 109.5 no
H342 C34 H343 109.5 no
C1 C41 C42 120.2(3) yes
C1 C41 C46 119.9(4) yes
C42 C41 C46 119.8(4) yes
C41 C42 C43 121.6(4) yes
C41 C42 H421 119.2 no
C43 C42 H421 119.2 no
C42 C43 C44 117.0(4) yes
C42 C43 C47 121.5(4) yes
C44 C43 C47 121.3(4) yes
C43 C44 C45 122.8(4) yes
C43 C44 H441 118.6 no
C45 C44 H441 118.6 no
C44 C45 C46 118.4(4) yes
C44 C45 C51 120.7(4) yes
C46 C45 C51 120.9(4) yes
C41 C46 C45 120.4(4) yes
C41 C46 H461 119.8 no
C45 C46 H461 119.8 no
C43 C47 C48 111.9(4) yes
C43 C47 C49 106.9(4) yes
C48 C47 C49 109.8(4) yes
C43 C47 C50 111.5(4) yes
C48 C47 C50 107.5(5) yes
C49 C47 C50 109.2(5) yes
C47 C48 H481 109.5 no
C47 C48 H482 109.5 no
H481 C48 H482 109.5 no
C47 C48 H483 109.5 no
H481 C48 H483 109.5 no
H482 C48 H483 109.5 no
C47 C49 H491 109.5 no
C47 C49 H492 109.5 no
H491 C49 H492 109.5 no
C47 C49 H493 109.4 no
H491 C49 H493 109.5 no
H492 C49 H493 109.5 no
C47 C50 H501 109.5 no
C47 C50 H502 109.5 no
H501 C50 H502 109.5 no
C47 C50 H503 109.5 no
H501 C50 H503 109.5 no
H502 C50 H503 109.5 no
C45 C51 C52 109.3(4) yes
C45 C51 C53 108.5(4) yes
C52 C51 C53 109.6(5) yes
C45 C51 C54 113.0(4) yes
C52 C51 C54 109.1(5) yes
C53 C51 C54 107.2(4) yes
C51 C52 H521 109.4 no
C51 C52 H522 109.5 no
H521 C52 H522 109.5 no
C51 C52 H523 109.5 no
H521 C52 H523 109.5 no
H522 C52 H523 109.5 no
C51 C53 H531 109.5 no
C51 C53 H532 109.5 no
H531 C53 H532 109.5 no
C51 C53 H533 109.5 no
H531 C53 H533 109.5 no
H532 C53 H533 109.5 no
C51 C54 H541 109.5 no
C51 C54 H542 109.5 no
H541 C54 H542 109.5 no
C51 C54 H543 109.5 no
H541 C54 H543 109.5 no
H542 C54 H543 109.5 no
C1 C61 C62 120.3(3) yes
C1 C61 C66 119.3(3) yes
C62 C61 C66 120.0(4) yes
C61 C62 C63 121.6(3) yes
C61 C62 H621 119.2 no
C63 C62 H621 119.2 no
C62 C63 C64 117.4(4) yes
C62 C63 C67 118.9(3) yes
C64 C63 C67 123.6(4) yes
C63 C64 C65 122.2(4) yes
C63 C64 H641 118.9 no
C65 C64 H641 118.9 no
C64 C65 C66 118.3(3) yes
C64 C65 C71 118.1(3) yes
C66 C65 C71 123.6(3) yes
C61 C66 C65 120.4(4) yes
C61 C66 H661 119.8 no
C65 C66 H661 119.8 no
C63 C67 C68 108.7(4) yes
C63 C67 C69 109.9(4) yes
C68 C67 C69 109.3(4) yes
C63 C67 C70 112.4(4) yes
C68 C67 C70 109.4(4) yes
C69 C67 C70 107.2(4) yes
C67 C68 H681 109.5 no
C67 C68 H682 109.4 no
H681 C68 H682 109.5 no
C67 C68 H683 109.5 no
H681 C68 H683 109.5 no
H682 C68 H683 109.5 no
C67 C69 H691 109.4 no
C67 C69 H692 109.5 no
H691 C69 H692 109.5 no
C67 C69 H693 109.5 no
H691 C69 H693 109.5 no
H692 C69 H693 109.5 no
C67 C70 H701 109.4 no
C67 C70 H702 109.5 no
H701 C70 H702 109.5 no
C67 C70 H703 109.5 no
H701 C70 H703 109.5 no
H702 C70 H703 109.5 no
C65 C71 C72 110.33(5) yes
C65 C71 C73 110.33(5) yes
C72 C71 C73 108.57(5) yes
C65 C71 C74 110.39(5) yes
C72 C71 C74 108.58(5) yes
C73 C71 C74 108.58(5) yes
C65 C71 C272 110.36(5) yes
C65 C71 C273 110.35(5) yes
C272 C71 C273 108.58(5) yes
C65 C71 C274 110.35(5) yes
C272 C71 C274 108.58(5) yes
C273 C71 C274 108.57(5) yes
C71 C72 H721 109.5 no
C71 C72 H722 109.4 no
H721 C72 H722 109.5 no
C71 C72 H723 109.4 no
H721 C72 H723 109.5 no
H722 C72 H723 109.5 no
C71 C73 H731 109.5 no
C71 C73 H732 109.4 no
H731 C73 H732 109.5 no
C71 C73 H733 109.4 no
H731 C73 H733 109.5 no
H732 C73 H733 109.5 no
C71 C74 H741 109.5 no
C71 C74 H742 109.4 no
H741 C74 H742 109.5 no
C71 C74 H743 109.4 no
H741 C74 H743 109.5 no
H742 C74 H743 109.5 no
C14 C81 C82 122.8(3) yes
C14 C81 C86 118.0(3) yes
C82 C81 C86 119.2(3) yes
C81 C82 C83 120.9(3) yes
C81 C82 H821 119.6 no
C83 C82 H821 119.6 no
C82 C83 C84 118.5(3) yes
C82 C83 C87 118.9(3) yes
C84 C83 C87 122.6(3) yes
C83 C84 C85 122.1(3) yes
C83 C84 H841 118.9 no
C85 C84 H841 118.9 no
C84 C85 C86 117.8(3) yes
C84 C85 C91 122.8(3) yes
C86 C85 C91 119.3(3) yes
C81 C86 C85 121.4(3) yes
C81 C86 H861 119.3 no
C85 C86 H861 119.3 no
C83 C87 C88 110.7(4) yes
C83 C87 C89 108.9(3) yes
C88 C87 C89 109.9(4) yes
C83 C87 C90 112.8(3) yes
C88 C87 C90 106.4(4) yes
C89 C87 C90 108.0(4) yes
C87 C88 H881 109.4 no
C87 C88 H882 109.4 no
H881 C88 H882 109.5 no
C87 C88 H883 109.5 no
H881 C88 H883 109.5 no
H882 C88 H883 109.5 no
C87 C89 H891 109.5 no
C87 C89 H892 109.4 no
H891 C89 H892 109.5 no
C87 C89 H893 109.5 no
H891 C89 H893 109.5 no
H892 C89 H893 109.5 no
C87 C90 H901 109.5 no
C87 C90 H902 109.5 no
H901 C90 H902 109.5 no
C87 C90 H903 109.5 no
H901 C90 H903 109.5 no
H902 C90 H903 109.5 no
C85 C91 C92 112.2(3) yes
C85 C91 C93 110.1(3) yes
C92 C91 C93 108.4(4) yes
C85 C91 C94 109.0(3) yes
C92 C91 C94 109.3(4) yes
C93 C91 C94 107.9(4) yes
C91 C92 H921 109.5 no
C91 C92 H922 109.5 no
H921 C92 H922 109.5 no
C91 C92 H923 109.5 no
H921 C92 H923 109.5 no
H922 C92 H923 109.5 no
C91 C93 H931 109.5 no
C91 C93 H932 109.5 no
H931 C93 H932 109.5 no
C91 C93 H933 109.4 no
H931 C93 H933 109.5 no
H932 C93 H933 109.5 no
C91 C94 H941 109.5 no
C91 C94 H942 109.5 no
H941 C94 H942 109.5 no
C91 C94 H943 109.4 no
H941 C94 H943 109.5 no
H942 C94 H943 109.5 no
C14 C101 C102 119.5(3) yes
C14 C101 C106 121.8(3) yes
C102 C101 C106 118.6(3) yes
C101 C102 C103 121.0(4) yes
C101 C102 H1021 119.5 no
C103 C102 H1021 119.5 no
C102 C103 C104 118.4(3) yes
C102 C103 C107 122.9(4) yes
C104 C103 C107 118.7(3) yes
C103 C104 C105 122.3(4) yes
C103 C104 H1041 118.8 no
C105 C104 H1041 118.8 no
C104 C105 C106 117.4(4) yes
C104 C105 C111 123.0(4) yes
C106 C105 C111 119.6(3) yes
C105 C106 C101 122.1(3) yes
C105 C106 H1061 119.0 no
C101 C106 H1061 119.0 no
C103 C107 C108 112.3(3) yes
C103 C107 C109 109.3(3) yes
C108 C107 C109 108.0(4) yes
C103 C107 C110 108.2(3) yes
C108 C107 C110 109.1(4) yes
C109 C107 C110 109.9(4) yes
C107 C108 H1081 109.5 no
C107 C108 H1082 109.4 no
H1081 C108 H1082 109.5 no
C107 C108 H1083 109.5 no
H1081 C108 H1083 109.5 no
H1082 C108 H1083 109.5 no
C107 C109 H1091 109.5 no
C107 C109 H1092 109.5 no
H1091 C109 H1092 109.5 no
C107 C109 H1093 109.5 no
H1091 C109 H1093 109.5 no
H1092 C109 H1093 109.5 no
C107 C110 H1101 109.5 no
C107 C110 H1102 109.5 no
H1101 C110 H1102 109.5 no
C107 C110 H1103 109.5 no
H1101 C110 H1103 109.5 no
H1102 C110 H1103 109.5 no
C105 C111 C112 112.4(4) yes
C105 C111 C113 109.5(4) yes
C112 C111 C113 109.2(4) yes
C105 C111 C114 109.6(4) yes
C112 C111 C114 107.4(4) yes
C113 C111 C114 108.7(4) yes
C111 C112 H1121 109.5 no
C111 C112 H1122 109.5 no
H1121 C112 H1122 109.5 no
C111 C112 H1123 109.5 no
H1121 C112 H1123 109.5 no
H1122 C112 H1123 109.5 no
C111 C113 H1131 109.5 no
C111 C113 H1132 109.5 no
H1131 C113 H1132 109.5 no
C111 C113 H1133 109.5 no
H1131 C113 H1133 109.5 no
H1132 C113 H1133 109.5 no
C111 C114 H1141 109.5 no
C111 C114 H1142 109.5 no
H1141 C114 H1142 109.5 no
C111 C114 H1143 109.5 no
H1141 C114 H1143 109.5 no
H1142 C114 H1143 109.5 no
C14 C121 C122 123.2(3) yes
C14 C121 C126 117.3(3) yes
C122 C121 C126 119.5(4) yes
C121 C122 C123 121.1(3) yes
C121 C122 H1221 119.4 no
C123 C122 H1221 119.5 no
C122 C123 C124 117.7(4) yes
C122 C123 C127 119.3(3) yes
C124 C123 C127 123.0(4) yes
C123 C124 C125 122.2(4) yes
C123 C124 H1241 118.9 no
C125 C124 H1241 118.9 no
C124 C125 C126 118.1(3) yes
C124 C125 C131 119.3(3) yes
C126 C125 C131 122.6(3) yes
C121 C126 C125 121.4(4) yes
C121 C126 H1261 119.3 no
C125 C126 H1261 119.3 no
C123 C127 C128 109.3(3) yes
C123 C127 C129 113.3(4) yes
C128 C127 C129 107.8(4) yes
C123 C127 C130 108.7(3) yes
C128 C127 C130 107.5(4) yes
C129 C127 C130 110.0(4) yes
C127 C128 H1281 109.5 no
C127 C128 H1282 109.5 no
H1281 C128 H1282 109.5 no
C127 C128 H1283 109.5 no
H1281 C128 H1283 109.5 no
H1282 C128 H1283 109.5 no
C127 C129 H1291 109.5 no
C127 C129 H1292 109.5 no
H1291 C129 H1292 109.5 no
C127 C129 H1293 109.5 no
H1291 C129 H1293 109.5 no
H1292 C129 H1293 109.5 no
C127 C130 H1301 109.5 no
C127 C130 H1302 109.5 no
H1301 C130 H1302 109.5 no
C127 C130 H1303 109.5 no
H1301 C130 H1303 109.5 no
H1302 C130 H1303 109.5 no
C125 C131 C132 110.34(5) yes
C125 C131 C133 110.36(5) yes
C132 C131 C133 108.57(5) yes
C125 C131 C134 110.35(5) yes
C132 C131 C134 108.58(5) yes
C133 C131 C134 108.58(5) yes
C125 C131 C232 110.33(5) yes
C125 C131 C233 110.34(5) yes
C232 C131 C233 108.59(5) yes
C125 C131 C234 110.40(5) yes
C232 C131 C234 108.57(5) yes
C233 C131 C234 108.57(5) yes
C131 C132 H1321 109.5 no
C131 C132 H1322 109.5 no
H1321 C132 H1322 109.5 no
C131 C132 H1323 109.3 no
H1321 C132 H1323 109.5 no
H1322 C132 H1323 109.5 no
C131 C133 H1331 109.5 no
C131 C133 H1332 109.3 no
H1331 C133 H1332 109.5 no
C131 C133 H1333 109.5 no
H1331 C133 H1333 109.5 no
H1332 C133 H1333 109.5 no
C131 C134 H1341 109.5 no
C131 C134 H1342 109.5 no
H1341 C134 H1342 109.5 no
C131 C134 H1343 109.4 no
H1341 C134 H1343 109.5 no
H1342 C134 H1343 109.5 no
N142 C141 C146 122.4(3) yes
N142 C141 C154 118.1(3) yes
C146 C141 C154 119.4(4) yes
Re1 N142 C141 111.8(2) yes
Re1 N142 C143 128.7(2) yes
C141 N142 C143 118.5(3) yes
N142 C143 C144 121.0(3) yes
N142 C143 C155 120.7(3) yes
C144 C143 C155 118.2(3) yes
C143 C144 C145 120.4(4) yes
C143 C144 H1441 119.8 no
C145 C144 H1441 119.8 no
C144 C145 C146 119.6(3) yes
C144 C145 H1451 120.2 no
C146 C145 H1451 120.2 no
C141 C146 C145 117.6(4) yes
C141 C146 C147 119.1(4) yes
C145 C146 C147 123.3(4) yes
C146 C147 C148 121.3(4) yes
C146 C147 H1471 119.4 no
C148 C147 H1471 119.4 no
C147 C148 C149 121.0(4) yes
C147 C148 H1481 119.5 no
C149 C148 H1481 119.5 no
C148 C149 C150 122.4(4) yes
C148 C149 C154 119.4(4) yes
C150 C149 C154 118.1(4) yes
C149 C150 C151 119.2(4) yes
C149 C150 H1501 120.4 no
C151 C150 H1501 120.4 no
C150 C151 C152 120.4(4) yes
C150 C151 H1511 119.8 no
C152 C151 H1511 119.8 no
C151 C152 N153 121.8(4) yes
C151 C152 C169 116.9(4) yes
N153 C152 C169 121.3(4) yes
Re1 N153 C152 128.6(3) yes
Re1 N153 C154 112.7(2) yes
C152 N153 C154 118.2(3) yes
C141 C154 C149 119.7(4) yes
C141 C154 N153 118.0(3) yes
C149 C154 N153 122.3(4) yes
C143 C155 C156 121.9(3) yes
C143 C155 C160 119.8(3) yes
C156 C155 C160 118.1(3) yes
C155 C156 C157 121.1(3) yes
C155 C156 H1561 119.4 no
C157 C156 H1561 119.4 no
C156 C157 C158 120.0(3) yes
C156 C157 H1571 120.0 no
C158 C157 H1571 120.0 no
C157 C158 C159 119.9(3) yes
C157 C158 O161 116.3(3) yes
C159 C158 O161 123.8(3) yes
C158 C159 C160 119.5(3) yes
C158 C159 H1591 120.3 no
C160 C159 H1591 120.2 no
C155 C160 C159 121.3(3) yes
C155 C160 H1601 119.4 no
C159 C160 H1601 119.4 no
C158 O161 C162 117.5(3) yes
O161 C162 C163 107.8(3) yes
O161 C162 H1621 109.9 no
C163 C162 H1621 109.9 no
O161 C162 H1622 109.9 no
C163 C162 H1622 109.9 no
H1621 C162 H1622 109.5 no
C162 C163 C164 112.3(4) yes
C162 C163 H1631 108.7 no
C164 C163 H1631 108.7 no
C162 C163 H1632 108.8 no
C164 C163 H1632 108.8 no
H1631 C163 H1632 109.5 no
C163 C164 C165 114.8(4) yes
C163 C164 H1641 108.1 no
C165 C164 H1641 108.1 no
C163 C164 H1642 108.1 no
C165 C164 H1642 108.1 no
H1641 C164 H1642 109.5 no
C164 C165 C166 109.5(4) yes
C164 C165 H1651 109.4 no
C166 C165 H1651 109.5 no
C164 C165 H1652 109.5 no
C166 C165 H1652 109.5 no
H1651 C165 H1652 109.5 no
C165 C166 C167 115.8(5) yes
C165 C166 H1661 107.9 no
C167 C166 H1661 107.9 no
C165 C166 H1662 107.9 no
C167 C166 H1662 107.9 no
H1661 C166 H1662 109.5 no
C166 C167 O168 106.4(5) yes
C166 C167 H1671 110.2 no
O168 C167 H1671 110.2 no
C166 C167 H1672 110.3 no
O168 C167 H1672 110.2 no
H1671 C167 H1672 109.5 no
C167 O168 C184 112.4(5) yes
C152 C169 C170 121.6(4) yes
C152 C169 C174 119.6(4) yes
C170 C169 C174 118.2(4) yes
C169 C170 C171 120.9(5) yes
C169 C170 H1701 119.6 no
C171 C170 H1701 119.5 no
C170 C171 C172 119.2(5) yes
C170 C171 H1711 120.4 no
C172 C171 H1711 120.4 no
C171 C172 C173 120.4(4) yes
C171 C172 O175 126.5(4) yes
C173 C172 O175 113.0(4) yes
C172 C173 C174 119.6(5) yes
C172 C173 H1731 120.2 no
C174 C173 H1731 120.2 no
C169 C174 C173 121.6(5) yes
C169 C174 H1741 119.2 no
C173 C174 H1741 119.2 no
C172 O175 C176 119.37(7) yes
C172 O175 C276 119.38(7) yes
O175 C176 C177 110.59(7) yes
O175 C176 H1761 110.3 no
C177 C176 H1761 108.1 no
O175 C176 H1762 110.0 no
C177 C176 H1762 108.3 no
H1761 C176 H1762 109.5 no
C176 C177 C178 110.94(7) yes
C176 C177 H1771 110.3 no
C178 C177 H1771 113.0 no
C176 C177 H1772 107.4 no
C178 C177 H1772 105.5 no
H1771 C177 H1772 109.5 no
C177 C178 C179 117.96(7) yes
C177 C178 H1781 110.0 no
C179 C178 H1781 97.8 no
C177 C178 H1782 111.6 no
C179 C178 H1782 109.0 no
H1781 C178 H1782 109.5 no
C178 C179 C180 117.96(7) yes
C178 C179 H1791 98.7 no
C180 C179 H1791 96.1 no
C178 C179 H1792 107.2 no
C180 C179 H1792 123.4 no
H1791 C179 H1792 109.5 no
C179 C180 C181 110.95(7) yes
C179 C180 H1801 106.9 no
C181 C180 H1801 124.2 no
C179 C180 H1802 95.2 no
C181 C180 H1802 106.3 no
H1801 C180 H1802 109.5 no
C180 C181 O182 110.60(7) yes
C180 C181 H1811 113.9 no
O182 C181 H1811 121.1 no
C180 C181 H1812 92.3 no
O182 C181 H1812 105.2 no
H1811 C181 H1812 109.5 no
C181 O182 C188 119.37(7) yes
C188 O182 C281 119.32(7) yes
C184 C183 C188 118.6(4) yes
C184 C183 H1831 120.7 no
C188 C183 H1831 120.7 no
C183 C184 O168 114.8(4) yes
C183 C184 C185 119.1(6) yes
O168 C184 C185 126.1(5) yes
C184 C185 C186 117.9(5) yes
C184 C185 H1851 121.0 no
C186 C185 H1851 121.1 no
C185 C186 C187 122.9(6) yes
C185 C186 H1861 118.5 no
C187 C186 H1861 118.6 no
C186 C187 C188 120.8(7) yes
C186 C187 H1871 119.6 no
C188 C187 H1871 119.6 no
C183 C188 C187 120.6(5) yes
C183 C188 O182 122.4(3) yes
C187 C188 O182 117.0(5) yes
C131 C232 H2321 109.5 no
C131 C232 H2322 109.4 no
H2321 C232 H2322 109.5 no
C131 C232 H2323 109.4 no
H2321 C232 H2323 109.5 no
H2322 C232 H2323 109.5 no
C131 C233 H2331 109.5 no
C131 C233 H2332 109.4 no
H2331 C233 H2332 109.5 no
C131 C233 H2333 109.4 no
H2331 C233 H2333 109.5 no
H2332 C233 H2333 109.5 no
C131 C234 H2341 109.5 no
C131 C234 H2342 109.5 no
H2341 C234 H2342 109.5 no
C131 C234 H2343 109.4 no
H2341 C234 H2343 109.5 no
H2342 C234 H2343 109.5 no
C71 C272 H2721 109.5 no
C71 C272 H2722 109.3 no
H2721 C272 H2722 109.5 no
C71 C272 H2723 109.5 no
H2721 C272 H2723 109.5 no
H2722 C272 H2723 109.5 no
C71 C273 H2731 109.6 no
C71 C273 H2732 109.5 no
H2731 C273 H2732 109.5 no
C71 C273 H2733 109.3 no
H2731 C273 H2733 109.5 no
H2732 C273 H2733 109.5 no
C71 C274 H2741 109.5 no
C71 C274 H2742 109.4 no
H2741 C274 H2742 109.5 no
C71 C274 H2743 109.5 no
H2741 C274 H2743 109.5 no
H2742 C274 H2743 109.5 no
O175 C276 C277 110.51(7) yes
O175 C276 H2761 109.6 no
C277 C276 H2761 107.0 no
O175 C276 H2762 109.7 no
C277 C276 H2762 110.5 no
H2761 C276 H2762 109.5 no
C276 C277 C278 110.91(7) yes
C276 C277 H2771 109.6 no
C278 C277 H2771 108.5 no
C276 C277 H2772 110.0 no
C278 C277 H2772 108.3 no
H2771 C277 H2772 109.5 no
C277 C278 C279 117.88(7) yes
C277 C278 H2781 108.2 no
C279 C278 H2781 108.5 no
C277 C278 H2782 108.3 no
C279 C278 H2782 104.2 no
H2781 C278 H2782 109.5 no
C278 C279 C280 117.97(7) yes
C278 C279 H2791 104.0 no
C280 C279 H2791 105.7 no
C278 C279 H2792 109.0 no
C280 C279 H2792 110.3 no
H2791 C279 H2792 109.5 no
C279 C280 C281 110.95(7) yes
C279 C280 H2801 109.2 no
C281 C280 H2801 111.6 no
C279 C280 H2802 106.0 no
C281 C280 H2802 109.5 no
H2801 C280 H2802 109.5 no
C280 C281 O182 110.59(7) yes
C280 C281 H2811 112.1 no
O182 C281 H2811 110.3 no
C280 C281 H2812 105.6 no
O182 C281 H2812 108.6 no
H2811 C281 H2812 109.5 no
Re1 C301 O302 177.7(4) yes
Re1 C303 O304 177.4(4) yes
Re1 C305 O306 176.8(4) yes

loop_
_geom_bond_atom_site_label_1
_geom_bond_atom_site_label_2
_geom_bond_distance
_geom_bond_publ_flag
Re1 Cl1 2.4886(10) yes
Re1 N142 2.232(3) yes
Re1 N153 2.214(3) yes
Re1 C301 1.914(4) yes
Re1 C303 1.934(4) yes
Re1 C305 1.938(4) yes
C1 C2 1.480(5) yes
C1 C21 1.561(5) yes
C1 C41 1.554(5) yes
C1 C61 1.548(5) yes
C2 C3 1.203(5) yes
C3 C4 1.371(5) yes
C4 C5 1.213(5) yes
C5 C6 1.359(5) yes
C6 C7 1.212(5) yes
C7 C8 1.359(5) yes
C8 C9 1.213(5) yes
C9 C10 1.364(5) yes
C10 C11 1.211(5) yes
C11 C12 1.372(5) yes
C12 C13 1.196(5) yes
C13 C14 1.488(5) yes
C14 C81 1.553(5) yes
C14 C101 1.545(5) yes
C14 C121 1.559(5) yes
C21 C22 1.401(5) yes
C21 C26 1.385(5) yes
C22 C23 1.398(5) yes
C22 H221 0.950 no
C23 C24 1.402(5) yes
C23 C27 1.544(5) yes
C24 C25 1.393(5) yes
C24 H241 0.950 no
C25 C26 1.401(5) yes
C25 C31 1.534(5) yes
C26 H261 0.950 no
C27 C28 1.527(6) yes
C27 C29 1.536(5) yes
C27 C30 1.529(5) yes
C28 H281 0.950 no
C28 H282 0.950 no
C28 H283 0.950 no
C29 H291 0.950 no
C29 H292 0.950 no
C29 H293 0.950 no
C30 H301 0.950 no
C30 H302 0.950 no
C30 H303 0.950 no
C31 C32 1.537(6) yes
C31 C33 1.542(7) yes
C31 C34 1.534(6) yes
C32 H321 0.950 no
C32 H322 0.950 no
C32 H323 0.950 no
C33 H331 0.950 no
C33 H332 0.950 no
C33 H333 0.950 no
C34 H341 0.950 no
C34 H342 0.950 no
C34 H343 0.950 no
C41 C42 1.385(6) yes
C41 C46 1.400(5) yes
C42 C43 1.400(5) yes
C42 H421 0.950 no
C43 C44 1.403(6) yes
C43 C47 1.529(6) yes
C44 C45 1.391(6) yes
C44 H441 0.950 no
C45 C46 1.393(5) yes
C45 C51 1.549(6) yes
C46 H461 0.950 no
C47 C48 1.523(7) yes
C47 C49 1.539(7) yes
C47 C50 1.515(7) yes
C48 H481 0.950 no
C48 H482 0.950 no
C48 H483 0.950 no
C49 H491 0.950 no
C49 H492 0.950 no
C49 H493 0.950 no
C50 H501 0.950 no
C50 H502 0.950 no
C50 H503 0.950 no
C51 C52 1.513(7) yes
C51 C53 1.542(6) yes
C51 C54 1.537(7) yes
C52 H521 0.950 no
C52 H522 0.950 no
C52 H523 0.950 no
C53 H531 0.950 no
C53 H532 0.950 no
C53 H533 0.950 no
C54 H541 0.950 no
C54 H542 0.950 no
C54 H543 0.950 no
C61 C62 1.375(5) yes
C61 C66 1.405(5) yes
C62 C63 1.402(5) yes
C62 H621 0.950 no
C63 C64 1.396(5) yes
C63 C67 1.538(6) yes
C64 C65 1.411(6) yes
C64 H641 0.950 no
C65 C66 1.386(6) yes
C65 C71 1.540(3) yes
C66 H661 0.950 no
C67 C68 1.537(7) yes
C67 C69 1.531(6) yes
C67 C70 1.529(6) yes
C68 H681 0.950 no
C68 H682 0.950 no
C68 H683 0.950 no
C69 H691 0.950 no
C69 H692 0.950 no
C69 H693 0.950 no
C70 H701 0.950 no
C70 H702 0.950 no
C70 H703 0.950 no
C71 C72 1.535(4) yes
C71 C73 1.532(5) yes
C71 C74 1.540(4) yes
C71 C272 1.536(6) yes
C71 C273 1.535(6) yes
C71 C274 1.536(6) yes
C72 H721 0.950 no
C72 H722 0.950 no
C72 H723 0.950 no
C73 H731 0.950 no
C73 H732 0.950 no
C73 H733 0.950 no
C74 H741 0.950 no
C74 H742 0.950 no
C74 H743 0.950 no
C81 C82 1.387(5) yes
C81 C86 1.399(5) yes
C82 C83 1.404(5) yes
C82 H821 0.950 no
C83 C84 1.389(5) yes
C83 C87 1.537(5) yes
C84 C85 1.400(5) yes
C84 H841 0.950 no
C85 C86 1.396(5) yes
C85 C91 1.544(5) yes
C86 H861 0.950 no
C87 C88 1.518(7) yes
C87 C89 1.515(6) yes
C87 C90 1.547(6) yes
C88 H881 0.950 no
C88 H882 0.950 no
C88 H883 0.950 no
C89 H891 0.950 no
C89 H892 0.950 no
C89 H893 0.950 no
C90 H901 0.950 no
C90 H902 0.950 no
C90 H903 0.950 no
C91 C92 1.530(6) yes
C91 C93 1.531(6) yes
C91 C94 1.534(7) yes
C92 H921 0.950 no
C92 H922 0.950 no
C92 H923 0.950 no
C93 H931 0.950 no
C93 H932 0.950 no
C93 H933 0.950 no
C94 H941 0.950 no
C94 H942 0.950 no
C94 H943 0.950 no
C101 C102 1.409(5) yes
C101 C106 1.385(5) yes
C102 C103 1.387(5) yes
C102 H1021 0.950 no
C103 C104 1.402(5) yes
C103 C107 1.543(5) yes
C104 C105 1.390(5) yes
C104 H1041 0.950 no
C105 C106 1.404(6) yes
C105 C111 1.541(6) yes
C106 H1061 0.950 no
C107 C108 1.527(6) yes
C107 C109 1.543(6) yes
C107 C110 1.547(6) yes
C108 H1081 0.950 no
C108 H1082 0.950 no
C108 H1083 0.950 no
C109 H1091 0.950 no
C109 H1092 0.950 no
C109 H1093 0.950 no
C110 H1101 0.950 no
C110 H1102 0.950 no
C110 H1103 0.950 no
C111 C112 1.523(6) yes
C111 C113 1.532(6) yes
C111 C114 1.536(6) yes
C112 H1121 0.950 no
C112 H1122 0.950 no
C112 H1123 0.950 no
C113 H1131 0.950 no
C113 H1132 0.950 no
C113 H1133 0.950 no
C114 H1141 0.950 no
C114 H1142 0.950 no
C114 H1143 0.950 no
C121 C122 1.385(5) yes
C121 C126 1.400(5) yes
C122 C123 1.411(5) yes
C122 H1221 0.950 no
C123 C124 1.393(5) yes
C123 C127 1.532(6) yes
C124 C125 1.412(6) yes
C124 H1241 0.950 no
C125 C126 1.379(6) yes
C125 C131 1.538(3) yes
C126 H1261 0.950 no
C127 C128 1.545(6) yes
C127 C129 1.507(6) yes
C127 C130 1.539(6) yes
C128 H1281 0.950 no
C128 H1282 0.950 no
C128 H1283 0.950 no
C129 H1291 0.950 no
C129 H1292 0.950 no
C129 H1293 0.950 no
C130 H1301 0.950 no
C130 H1302 0.950 no
C130 H1303 0.950 no
C131 C132 1.537(6) yes
C131 C133 1.537(6) yes
C131 C134 1.530(6) yes
C131 C232 1.521(4) yes
C131 C233 1.545(5) yes
C131 C234 1.539(4) yes
C132 H1321 0.950 no
C132 H1322 0.950 no
C132 H1323 0.950 no
C133 H1331 0.950 no
C133 H1332 0.950 no
C133 H1333 0.950 no
C134 H1341 0.950 no
C134 H1342 0.950 no
C134 H1343 0.950 no
C141 N142 1.376(5) yes
C141 C146 1.421(5) yes
C141 C154 1.438(5) yes
N142 C143 1.348(5) yes
C143 C144 1.420(5) yes
C143 C155 1.480(5) yes
C144 C145 1.371(6) yes
C144 H1441 0.950 no
C145 C146 1.403(6) yes
C145 H1451 0.950 no
C146 C147 1.438(6) yes
C147 C148 1.343(7) yes
C147 H1471 0.950 no
C148 C149 1.443(7) yes
C148 H1481 0.950 no
C149 C150 1.405(7) yes
C149 C154 1.406(6) yes
C150 C151 1.369(7) yes
C150 H1501 0.950 no
C151 C152 1.407(6) yes
C151 H1511 0.950 no
C152 N153 1.342(5) yes
C152 C169 1.483(6) yes
N153 C154 1.379(5) yes
C155 C156 1.390(5) yes
C155 C160 1.409(5) yes
C156 C157 1.388(5) yes
C156 H1561 0.950 no
C157 C158 1.398(5) yes
C157 H1571 0.950 no
C158 C159 1.393(5) yes
C158 O161 1.367(4) yes
C159 C160 1.389(5) yes
C159 H1591 0.950 no
C160 H1601 0.950 no
O161 C162 1.443(4) yes
C162 C163 1.507(6) yes
C162 H1621 0.950 no
C162 H1622 0.950 no
C163 C164 1.530(6) yes
C163 H1631 0.950 no
C163 H1632 0.950 no
C164 C165 1.510(7) yes
C164 H1641 0.950 no
C164 H1642 0.950 no
C165 C166 1.565(7) yes
C165 H1651 0.950 no
C165 H1652 0.950 no
C166 C167 1.469(7) yes
C166 H1661 0.950 no
C166 H1662 0.950 no
C167 O168 1.471(7) yes
C167 H1671 0.950 no
C167 H1672 0.950 no
O168 C184 1.373(7) yes
C169 C170 1.409(6) yes
C169 C174 1.380(7) yes
C170 C171 1.381(6) yes
C170 H1701 0.950 no
C171 C172 1.377(8) yes
C171 H1711 0.950 no
C172 C173 1.402(7) yes
C172 O175 1.364(4) yes
C173 C174 1.361(7) yes
C173 H1731 0.950 no
C174 H1741 0.950 no
O175 C176 1.414(7) yes
O175 C276 1.398(5) yes
C176 C177 1.543(6) yes
C176 H1761 0.950 no
C176 H1762 0.950 no
C177 C178 1.529(6) yes
C177 H1771 0.950 no
C177 H1772 0.950 no
C178 C179 1.523(6) yes
C178 H1781 0.950 no
C178 H1782 0.950 no
C179 C180 1.530(6) yes
C179 H1791 0.950 no
C179 H1792 0.950 no
C180 C181 1.539(6) yes
C180 H1801 0.950 no
C180 H1802 0.950 no
C181 O182 1.417(7) yes
C181 H1811 0.950 no
C181 H1812 0.950 no
O182 C188 1.369(4) yes
O182 C188 1.369(4) yes
O182 C281 1.404(5) yes
C183 C184 1.377(7) yes
C183 C188 1.399(7) yes
C183 H1831 0.950 no
C184 C185 1.445(8) yes
C185 C186 1.375(9) yes
C185 H1851 0.950 no
C186 C187 1.297(10) yes
C186 H1861 0.950 no
C187 C188 1.382(7) yes
C187 H1871 0.950 no
C232 H2321 0.950 no
C232 H2322 0.950 no
C232 H2323 0.950 no
C233 H2331 0.950 no
C233 H2332 0.950 no
C233 H2333 0.950 no
C234 H2341 0.950 no
C234 H2342 0.950 no
C234 H2343 0.950 no
C272 H2721 0.950 no
C272 H2722 0.950 no
C272 H2723 0.950 no
C273 H2731 0.950 no
C273 H2732 0.950 no
C273 H2733 0.950 no
C274 H2741 0.950 no
C274 H2742 0.950 no
C274 H2743 0.950 no
C276 C277 1.506(5) yes
C276 H2761 0.950 no
C276 H2762 0.950 no
C277 C278 1.519(5) yes
C277 H2771 0.950 no
C277 H2772 0.950 no
C278 C279 1.484(5) yes
C278 H2781 0.950 no
C278 H2782 0.950 no
C279 C280 1.503(5) yes
C279 H2791 0.950 no
C279 H2792 0.950 no
C280 C281 1.535(5) yes
C280 H2801 0.950 no
C280 H2802 0.950 no
C281 H2811 0.950 no
C281 H2812 0.950 no
C301 O302 1.135(5) yes
C303 O304 1.148(5) yes
C305 O306 1.148(5) yes

loop_
_geom_hbond_atom_site_label_D
_geom_hbond_atom_site_label_H
_geom_hbond_atom_site_label_A
_geom_hbond_site_symmetry_A
_geom_hbond_angle_DHA
_geom_hbond_distance_DH
_geom_hbond_distance_HA
_geom_hbond_distance_DA
_geom_hbond_publ_flag
C82 H821 C102 . 126.55 0.950 2.516 3.174(8) yes
C160 H1601 C301 . 124.44 0.950 2.505 3.141(8) yes
C185 H1851 O302 4_546 149.51 0.950 2.591 3.443(8) yes
C178 H2782 C176 . 127.3 0.874 1.903 2.531(8) yes

loop_
_platon_squeeze_void_nr
_platon_squeeze_void_average_x
_platon_squeeze_void_average_y
_platon_squeeze_void_average_z
_platon_squeeze_void_volume
_platon_squeeze_void_count_electrons
_platon_squeeze_void_content
1 0.003 0.830 0.138 38 4 ' '
2 0.217 0.859 0.490 256 53 ' '
3 -0.217 0.141 0.510 256 52 ' '
4 -0.003 0.170 0.862 37 4 ' '
5 0.098 0.569 0.073 7 1 ' '
6 0.106 0.055 0.896 6 1 ' '
7 0.285 0.361 1.010 255 52 ' '
8 0.193 0.280 0.582 62 16 ' '
9 0.136 0.090 0.138 8 1 ' '
10 0.198 0.424 0.487 14 1 ' '
11 0.307 0.780 0.918 61 16 ' '
12 0.302 0.924 0.013 14 1 ' '
13 0.364 0.590 0.362 8 1 ' '
14 0.395 0.543 0.606 5 0 ' '
15 0.401 0.069 0.427 7 0 ' '
16 0.496 0.331 0.361 36 3 ' '
17 0.504 0.669 0.639 37 4 ' '
18 0.716 0.641 0.990 254 52 ' '
19 0.598 0.931 0.573 7 1 ' '
20 0.605 0.457 0.394 6 0 ' '
21 0.693 0.220 0.082 62 16 ' '
22 0.636 0.410 0.638 8 1 ' '
23 0.698 0.076 -0.013 14 1 ' '
24 0.807 0.720 0.418 61 16 ' '
25 0.802 0.576 0.513 14 1 ' '
26 0.864 0.910 0.862 8 1 ' '
27 0.895 0.957 0.106 6 0 ' '
28 0.901 0.431 0.927 7 1 ' '
